data_7042934
loop_
_publ_author_name
'Chorazy, Szymon'
'Jan Stanek, Jan'
'Kobylarczyk, Jedrzej'
'Ohkoshi, Shin-ichi'
'Sieklucka, Barbara'
'Podgajny, Robert'

_publ_section_title
;
 Modulation of FeII spin crossover effect in the pentadecanuclear
 {Fe9[M(CN)8]6} (M = Re, W) clusters by facial coordination of tridentate
 polyamine ligand
;
_journal_name_full 'Dalton Trans.'
_journal_paper_doi 10.1039/C7DT01416C
_journal_year 2017
_chemical_formula_moiety 'C134 H168 Fe9 N72 O14 W6'
_chemical_formula_sum 'C134 H168 Fe9 N72 O14 W6'
_chemical_formula_weight 4617.14
_chemical_properties_physical ', Air-sensitive,Moisture-sensitive'
_space_group_IT_number 2
_symmetry_cell_setting triclinic
_symmetry_Int_Tables_number 2
_symmetry_space_group_name_Hall '-P 1'
_symmetry_space_group_name_H-M 'P -1'
_atom_sites_solution_hydrogens geom
_audit_conform_dict_location ftp://ftp.iucr.org/pub/cif_core.dic
_audit_conform_dict_name cif_core.dic
_audit_conform_dict_version 2.4.3
_audit_creation_date 2017-05-04T19:10:29-00:00
_audit_creation_method 'WinGX routine CIF_UPDATE'
_audit_update_record
;
2017-05-05 deposited with the CCDC.
2017-05-09 downloaded from the CCDC.
;
_cell_angle_alpha 86.401(6)
_cell_angle_beta 81.268(6)
_cell_angle_gamma 86.248(6)
_cell_formula_units_Z 2
_cell_length_a 17.4977(4)
_cell_length_b 17.5419(4)
_cell_length_c 29.9576(6)
_cell_measurement_reflns_used 86861
_cell_measurement_temperature 100(2)
_cell_measurement_theta_max 27.477
_cell_measurement_theta_min 3.029
_cell_measurement_wavelength 0.71075
_cell_volume 9056.2(4)
_computing_data_collection 'RAPID-AUTO (Rigaku, 2009)'
_computing_molecular_graphics 'Ortep for Windows (Farrugia, 2012)'
_computing_publication_material 'WinGX publication routines (Farrugia, 2012)'
_computing_structure_refinement 'SHELXL-2014/7 (Sheldrick, 2014)'
_computing_structure_solution 'SHELXS-97 (Sheldrick, 2008)'
_diffrn_ambient_temperature 100(2)
_diffrn_measured_fraction_theta_full 0.994
_diffrn_measured_fraction_theta_max 0.987
_diffrn_measurement_device_type 'Rigaku R-AXIS RAPID'
_diffrn_measurement_method \w
_diffrn_radiation_monochromator graphite
_diffrn_radiation_probe x-ray
_diffrn_radiation_type MoK\a
_diffrn_radiation_wavelength 0.71075
_diffrn_reflns_av_R_equivalents 0.0442
_diffrn_reflns_av_unetI/netI 0.0612
_diffrn_reflns_Laue_measured_fraction_full 0.994
_diffrn_reflns_Laue_measured_fraction_max 0.987
_diffrn_reflns_limit_h_max 22
_diffrn_reflns_limit_h_min -20
_diffrn_reflns_limit_k_max 22
_diffrn_reflns_limit_k_min -22
_diffrn_reflns_limit_l_max 38
_diffrn_reflns_limit_l_min -38
_diffrn_reflns_number 86861
_diffrn_reflns_point_group_measured_fraction_full 0.994
_diffrn_reflns_point_group_measured_fraction_max 0.987
_diffrn_reflns_theta_full 25.242
_diffrn_reflns_theta_max 27.477
_diffrn_reflns_theta_min 3.029
_diffrn_standards_number 0
_exptl_absorpt_coefficient_mu 4.561
_exptl_absorpt_correction_T_max 0.684
_exptl_absorpt_correction_T_min 0.494
_exptl_absorpt_correction_type multi-scan
_exptl_absorpt_process_details 'ABSCOR (Rigaku, 1995)'
_exptl_crystal_colour green
_exptl_crystal_density_diffrn 1.693
_exptl_crystal_density_method 'not measured'
_exptl_crystal_description plate
_exptl_crystal_F_000 4532
_exptl_crystal_preparation ', Magnetic properties'
_exptl_crystal_size_max 0.18
_exptl_crystal_size_mid 0.16
_exptl_crystal_size_min 0.09
_refine_diff_density_max 3.437
_refine_diff_density_min -1.584
_refine_diff_density_rms 0.198
_refine_ls_extinction_method none
_refine_ls_goodness_of_fit_ref 1.177
_refine_ls_hydrogen_treatment constr
_refine_ls_matrix_type full
_refine_ls_number_constraints 0
_refine_ls_number_parameters 2067
_refine_ls_number_reflns 40971
_refine_ls_number_restraints 31
_refine_ls_restrained_S_all 1.178
_refine_ls_R_factor_all 0.0961
_refine_ls_R_factor_gt 0.0714
_refine_ls_shift/su_max 0.002
_refine_ls_shift/su_mean 0
_refine_ls_structure_factor_coef Fsqd
_refine_ls_weighting_details 'w=1/[\s^2^(Fo^2^)+(0.0410P)^2^+127.0334P] where P=(Fo^2^+2Fc^2^)/3'
_refine_ls_weighting_scheme calc
_refine_ls_wR_factor_gt 0.1499
_refine_ls_wR_factor_ref 0.1587
_reflns_Friedel_coverage 0
_reflns_number_gt 32528
_reflns_number_total 40971
_reflns_threshold_expression 'I > 2\s(I)'
_cod_data_source_file c7dt01416c2.cif
_cod_data_source_block shelx
_cod_database_code 7042934

loop_
_symmetry_equiv_pos_as_xyz
'x, y, z'
'-x, -y, -z'

loop_
_atom_site_label
_atom_site_type_symbol
_atom_site_fract_x
_atom_site_fract_y
_atom_site_fract_z
_atom_site_U_iso_or_equiv
_atom_site_adp_type
_atom_site_occupancy
_atom_site_site_symmetry_order
_atom_site_calc_flag
_atom_site_refinement_flags_posn
_atom_site_refinement_flags_adp
_atom_site_refinement_flags_occupancy
W1 W 0.88125(2) 0.40958(2) 0.66169(2) 0.02492(9) Uani 1 1 d . . .
W6 W 0.57633(2) 0.73698(2) 0.07334(2) 0.02803(9) Uani 1 1 d . . .
W5 W 0.72736(2) 1.11218(2) 0.06090(2) 0.02498(9) Uani 1 1 d . . .
W4 W 0.32384(2) 1.07490(2) 0.14645(2) 0.02392(9) Uani 1 1 d . . .
W2 W 0.74510(2) 0.65618(2) 0.48127(2) 0.03029(10) Uani 1 1 d . . .
W3 W 0.89541(3) 0.26327(2) 0.44006(2) 0.03239(10) Uani 1 1 d . . .
Fe6 Fe 0.5 1 0 0.0172(3) Uani 1 2 d S . P
Fe1 Fe 1 0.5 0.5 0.0185(4) Uani 1 2 d S . P
Fe9 Fe 0.27430(8) 0.79506(8) 0.10959(5) 0.0282(3) Uani 1 1 d . . .
Fe10 Fe 0.83120(7) 0.85255(8) -0.01139(5) 0.0268(3) Uani 1 1 d . . .
Fe3 Fe 0.81901(10) 0.70493(8) 0.63831(5) 0.0395(4) Uani 1 1 d . . .
Fe4 Fe 0.83861(9) 0.50331(9) 0.33376(5) 0.0333(3) Uani 1 1 d . . .
Fe7 Fe 0.58104(9) 0.94155(10) 0.19312(5) 0.0351(3) Uani 1 1 d . . .
Fe8 Fe 0.48874(8) 1.30865(8) 0.08788(5) 0.0322(3) Uani 1 1 d . . .
Fe5 Fe 1.02566(9) 0.17127(7) 0.58388(5) 0.0301(3) Uani 1 1 d . . .
Fe2 Fe 0.67254(8) 0.38537(9) 0.55525(6) 0.0355(4) Uani 1 1 d . . .
N23 N 0.9471(10) 0.1357(6) 0.3627(4) 0.082(5) Uani 1 1 d . . .
N24 N 0.8125(7) 0.1094(5) 0.4914(4) 0.052(3) Uani 1 1 d . . .
N22 N 0.7355(11) 0.2418(8) 0.3966(6) 0.107(6) Uani 1 1 d . . .
N19 N 0.8628(5) 0.4101(5) 0.3686(3) 0.0325(19) Uani 1 1 d . . .
N17 N 0.9606(4) 0.4149(4) 0.4770(3) 0.0224(16) Uani 1 1 d . . .
N20 N 0.7543(5) 0.3386(5) 0.5143(3) 0.036(2) Uani 1 1 d . . .
N18 N 0.9829(5) 0.2022(4) 0.5278(3) 0.032(2) Uani 1 1 d . . .
N12 N 0.8055(5) 0.5570(5) 0.3897(3) 0.0318(19) Uani 1 1 d . . .
N14 N 0.6284(6) 0.6977(8) 0.4048(4) 0.067(4) Uani 1 1 d . . .
N10 N 0.6933(5) 0.4851(5) 0.5247(3) 0.034(2) Uani 1 1 d . . .
N11 N 0.7892(5) 0.6893(5) 0.5801(3) 0.036(2) Uani 1 1 d . . .
N13 N 0.5762(6) 0.6700(7) 0.5482(4) 0.055(3) Uani 1 1 d . . .
N5 N 1.0566(5) 0.4673(5) 0.6672(3) 0.034(2) Uani 1 1 d . . .
N21 N 1.0756(6) 0.2809(5) 0.3908(3) 0.035(2) Uani 1 1 d . . .
N3 N 0.9702(5) 0.2569(5) 0.6137(3) 0.0314(19) Uani 1 1 d . . .
N8 N 0.7623(7) 0.2714(7) 0.6972(4) 0.059(3) Uani 1 1 d . . .
N7 N 0.9557(8) 0.3157(11) 0.7459(5) 0.104(6) Uani 1 1 d . . .
N6 N 0.7706(13) 0.4819(9) 0.7503(6) 0.128(7) Uani 1 1 d . U .
N4 N 0.8453(6) 0.5965(5) 0.6465(3) 0.039(2) Uani 1 1 d . . .
N1 N 0.9592(4) 0.4645(4) 0.5592(3) 0.0239(17) Uani 1 1 d . . .
N2 N 0.7450(5) 0.4028(5) 0.5970(3) 0.034(2) Uani 1 1 d . . .
N15 N 0.8870(5) 0.7659(4) 0.4353(3) 0.0299(18) Uani 1 1 d . . .
N9 N 0.9063(4) 0.5580(4) 0.4950(3) 0.0240(17) Uani 1 1 d . . .
N47 N 0.7112(7) 0.6858(7) 0.1388(5) 0.068(4) Uani 1 1 d . . .
N46 N 0.6748(6) 0.5809(5) 0.0328(4) 0.051(3) Uani 1 1 d . . .
N48 N 0.4939(6) 0.6029(5) 0.1430(4) 0.052(3) Uani 1 1 d . . .
N45 N 0.5322(5) 0.7024(4) -0.0270(3) 0.032(2) Uani 1 1 d . . .
N44 N 0.7378(5) 0.8111(5) 0.0202(3) 0.0301(18) Uani 1 1 d . . .
N41 N 0.5275(4) 0.9039(4) 0.0276(2) 0.0191(15) Uani 1 1 d . . .
N42 N 0.5743(5) 0.8608(6) 0.1528(3) 0.040(2) Uani 1 1 d . . .
N43 N 0.3856(5) 0.7712(5) 0.0953(3) 0.034(2) Uani 1 1 d . . .
N36 N 0.7997(4) 0.9521(5) 0.0123(3) 0.0282(18) Uani 1 1 d . . .
N39 N 0.8724(6) 1.0341(6) 0.1114(4) 0.047(2) Uani 1 1 d . . .
N38 N 0.8564(5) 1.2436(6) 0.0300(4) 0.048(3) Uani 1 1 d . . .
N40 N 0.7279(7) 1.2016(7) 0.1554(4) 0.062(3) Uani 1 1 d . . .
N34 N 0.5807(5) 1.2409(4) 0.0755(3) 0.0278(18) Uani 1 1 d . . .
N35 N 0.6342(5) 1.0040(5) 0.1433(3) 0.0324(19) Uani 1 1 d . . .
N29 N 0.3663(6) 1.1352(7) 0.2418(4) 0.059(3) Uani 1 1 d . . .
N30 N 0.1750(8) 1.0127(7) 0.2185(5) 0.089(5) Uani 1 1 d . . .
N32 N 0.2048(6) 1.2266(6) 0.1707(3) 0.048(3) Uani 1 1 d . . .
N28 N 0.4285(5) 1.2229(5) 0.1095(3) 0.035(2) Uani 1 1 d . . .
N25 N 0.4343(4) 1.0273(4) 0.0539(3) 0.0227(16) Uani 1 1 d . . .
N26 N 0.2938(4) 0.8983(4) 0.1228(3) 0.0249(17) Uani 1 1 d . . .
N27 N 0.4808(5) 0.9853(5) 0.1791(3) 0.036(2) Uani 1 1 d . . .
N33 N 0.5837(4) 1.0418(4) 0.0209(3) 0.0222(16) Uani 1 1 d . . .
N31 N 0.2198(4) 1.1187(4) 0.0631(3) 0.0259(17) Uani 1 1 d . . .
N70 N 0.8924(5) 0.8233(6) 0.0402(3) 0.043(2) Uani 1 1 d . . .
N71 N 0.8716(5) 0.7470(5) -0.0331(3) 0.039(2) Uani 1 1 d . . .
N72 N 0.9339(4) 0.8874(5) -0.0442(3) 0.033(2) Uani 1 1 d . . .
N37 N 0.7297(5) 1.1729(4) -0.0467(3) 0.0290(18) Uani 1 1 d . . .
N69 N 0.1573(4) 0.8127(5) 0.1261(3) 0.0312(19) Uani 1 1 d . . .
N68 N 0.2717(5) 0.7604(6) 0.1759(3) 0.042(2) Uani 1 1 d . . .
N67 N 0.2493(5) 0.6857(5) 0.1023(4) 0.044(2) Uani 1 1 d . . .
N50 N 0.5796(5) 0.4282(7) 0.5971(4) 0.052(3) Uani 1 1 d . . .
N49 N 0.5918(5) 0.3635(6) 0.5154(4) 0.046(2) Uani 1 1 d . . .
N51 N 0.6427(6) 0.2826(6) 0.5880(4) 0.047(3) Uani 1 1 d . . .
N53 N 0.7885(7) 0.8188(5) 0.6345(3) 0.051(3) Uani 1 1 d . . .
N52 N 0.7091(6) 0.6944(6) 0.6695(3) 0.048(3) Uani 1 1 d . . .
N54 N 0.8422(7) 0.7233(6) 0.7010(3) 0.052(3) Uani 1 1 d . . .
N58 N 0.9388(6) 0.0999(5) 0.6038(4) 0.044(2) Uani 1 1 d . . .
N59 N 1.0655(6) 0.1298(5) 0.6418(3) 0.041(2) Uani 1 1 d . . .
N60 N 1.0849(6) 0.0778(5) 0.5564(3) 0.043(2) Uani 1 1 d . . .
N64 N 0.5095(6) 1.3273(5) 0.1516(3) 0.042(2) Uani 1 1 d . . .
N65 N 0.3953(6) 1.3837(6) 0.1034(4) 0.057(3) Uani 1 1 d . . .
N66 N 0.5494(6) 1.4044(5) 0.0693(4) 0.042(2) Uani 1 1 d . . .
N62 N 0.6845(6) 0.8989(7) 0.2109(4) 0.052(3) Uani 1 1 d . . .
N61 N 0.5898(7) 1.0213(7) 0.2386(4) 0.057(3) Uani 1 1 d . . .
N63 N 0.5347(6) 0.8763(8) 0.2485(4) 0.059(3) Uani 1 1 d . . .
N56 N 0.8657(6) 0.4538(6) 0.2732(4) 0.048(3) Uani 1 1 d . . .
N57 N 0.8079(6) 0.5980(6) 0.2947(4) 0.049(3) Uani 1 1 d . . .
N55 N 0.7285(6) 0.4737(6) 0.3308(4) 0.046(2) Uani 1 1 d . . .
C19 C 0.8780(6) 0.3573(6) 0.3915(4) 0.035(2) Uani 1 1 d . . .
C22 C 0.7927(11) 0.2491(7) 0.4103(6) 0.072(5) Uani 1 1 d . . .
C23 C 0.9287(10) 0.1789(7) 0.3898(5) 0.060(4) Uani 1 1 d . . .
C24 C 0.8417(8) 0.1625(6) 0.4731(4) 0.046(3) Uani 1 1 d . . .
C18 C 0.9550(6) 0.2221(5) 0.4972(4) 0.032(2) Uani 1 1 d . . .
C17 C 0.9373(5) 0.3618(5) 0.4642(3) 0.025(2) Uani 1 1 d . . .
C20 C 0.8044(6) 0.3122(5) 0.4878(4) 0.032(2) Uani 1 1 d . . .
C13 C 0.6321(7) 0.6651(7) 0.5236(4) 0.045(3) Uani 1 1 d . . .
C11 C 0.7728(6) 0.6786(6) 0.5457(4) 0.033(2) Uani 1 1 d . . .
C10 C 0.7099(6) 0.5428(6) 0.5073(4) 0.035(2) Uani 1 1 d . . .
C12 C 0.7855(6) 0.5899(5) 0.4214(3) 0.028(2) Uani 1 1 d . . .
C14 C 0.6688(7) 0.6819(8) 0.4319(5) 0.048(3) Uani 1 1 d . . .
C5 C 0.9940(7) 0.4503(5) 0.6666(3) 0.031(2) Uani 1 1 d . . .
C21 C 1.0140(7) 0.2744(5) 0.4081(4) 0.032(2) Uani 1 1 d . . .
C1 C 0.9320(6) 0.4435(5) 0.5950(3) 0.0236(19) Uani 1 1 d . . .
C3 C 0.9380(6) 0.3106(6) 0.6302(3) 0.029(2) Uani 1 1 d . . .
C2 C 0.7891(6) 0.4080(6) 0.6205(4) 0.032(2) Uani 1 1 d . . .
C4 C 0.8594(7) 0.5321(6) 0.6514(4) 0.037(3) Uani 1 1 d . . .
C6 C 0.8072(13) 0.4545(8) 0.7193(5) 0.094(7) Uani 1 1 d . U .
C7 C 0.9288(8) 0.3488(10) 0.7179(5) 0.071(5) Uani 1 1 d . . .
C8 C 0.8045(7) 0.3203(7) 0.6865(4) 0.042(3) Uani 1 1 d . . .
C15 C 0.8368(6) 0.7252(5) 0.4488(4) 0.031(2) Uani 1 1 d . . .
C9 C 0.8495(6) 0.5930(5) 0.4914(3) 0.027(2) Uani 1 1 d . . .
C46 C 0.6407(6) 0.6338(6) 0.0473(4) 0.040(3) Uani 1 1 d . . .
C45 C 0.5449(6) 0.7133(5) 0.0090(4) 0.031(2) Uani 1 1 d . . .
C48 C 0.5228(7) 0.6482(6) 0.1185(4) 0.039(3) Uani 1 1 d . . .
C47 C 0.6635(8) 0.7024(7) 0.1155(5) 0.046(3) Uani 1 1 d . . .
C44 C 0.6814(5) 0.7842(5) 0.0383(3) 0.025(2) Uani 1 1 d . . .
C41 C 0.5460(5) 0.8463(5) 0.0427(3) 0.025(2) Uani 1 1 d . . .
C43 C 0.4515(6) 0.7595(5) 0.0867(4) 0.032(2) Uani 1 1 d . . .
C42 C 0.5703(6) 0.8169(6) 0.1264(4) 0.033(2) Uani 1 1 d . . .
C34 C 0.6321(6) 1.1989(6) 0.0685(3) 0.031(2) Uani 1 1 d . . .
C35 C 0.6669(5) 1.0404(6) 0.1143(4) 0.029(2) Uani 1 1 d . . .
C36 C 0.7760(5) 1.0092(6) 0.0276(4) 0.033(2) Uani 1 1 d . . .
C39 C 0.8231(6) 1.0627(7) 0.0934(4) 0.038(3) Uani 1 1 d . . .
C38 C 0.8129(6) 1.1965(6) 0.0416(4) 0.038(3) Uani 1 1 d . . .
C40 C 0.7297(7) 1.1722(7) 0.1223(4) 0.044(3) Uani 1 1 d . . .
C25 C 0.3975(5) 1.0453(5) 0.0861(3) 0.0226(19) Uani 1 1 d . . .
C30 C 0.2273(8) 1.0324(6) 0.1941(5) 0.058(4) Uani 1 1 d . . .
C26 C 0.3034(5) 0.9591(5) 0.1312(3) 0.0250(19) Uani 1 1 d . . .
C27 C 0.4240(6) 1.0122(6) 0.1682(3) 0.029(2) Uani 1 1 d . . .
C28 C 0.3934(6) 1.1702(5) 0.1222(3) 0.028(2) Uani 1 1 d . . .
C32 C 0.2458(6) 1.1744(6) 0.1623(3) 0.034(2) Uani 1 1 d . . .
C29 C 0.3480(6) 1.1153(7) 0.2094(4) 0.040(3) Uani 1 1 d . . .
C33 C 0.6335(5) 1.0660(5) 0.0354(3) 0.0225(19) Uani 1 1 d . . .
C31 C 0.2548(5) 1.1014(5) 0.0923(4) 0.030(2) Uani 1 1 d . . .
C114 C 0.9281(6) 0.9640(6) -0.0665(4) 0.042(3) Uani 1 1 d . . .
H11A H 0.89 0.9652 -0.0874 0.062 Uiso 1 1 calc R U .
H11B H 0.9118 1.0017 -0.0437 0.062 Uiso 1 1 calc R U .
H11C H 0.9787 0.9763 -0.0834 0.062 Uiso 1 1 calc R U .
C119 C 0.9906(7) 0.8864(8) -0.0134(5) 0.057(4) Uani 1 1 d . . .
H11D H 1.0292 0.8433 -0.0202 0.069 Uiso 1 1 calc R U .
H11E H 1.0182 0.9344 -0.0187 0.069 Uiso 1 1 calc R U .
C120 C 0.9575(8) 0.8790(11) 0.0332(5) 0.071(5) Uani 1 1 d . . .
H12A H 0.9367 0.9297 0.0436 0.085 Uiso 1 1 calc R U .
H12B H 0.9981 0.8602 0.0515 0.085 Uiso 1 1 calc R U .
C118 C 0.9582(8) 0.8333(7) -0.0811(5) 0.054(4) Uani 1 1 d . . .
H11F H 0.929 0.8474 -0.1065 0.065 Uiso 1 1 calc R U .
H11G H 1.014 0.8373 -0.0924 0.065 Uiso 1 1 calc R U .
C117 C 0.9441(8) 0.7554(8) -0.0650(6) 0.069(5) Uani 1 1 d . . .
H11H H 0.9881 0.7344 -0.0499 0.083 Uiso 1 1 calc R U .
H11I H 0.9424 0.7245 -0.0913 0.083 Uiso 1 1 calc R U .
C115 C 0.9258(11) 0.7453(9) 0.0382(6) 0.080(5) Uani 1 1 d . . .
H11J H 0.9217 0.7209 0.0691 0.096 Uiso 1 1 calc R U .
H11K H 0.9813 0.7458 0.0253 0.096 Uiso 1 1 calc R U .
C116 C 0.8846(10) 0.7007(7) 0.0097(7) 0.075(5) Uani 1 1 d . . .
H11L H 0.8341 0.6868 0.0269 0.09 Uiso 1 1 calc R U .
H11M H 0.9156 0.6529 0.0018 0.09 Uiso 1 1 calc R U .
C112 C 0.8491(8) 0.8347(8) 0.0861(4) 0.052(3) Uani 1 1 d . . .
H11N H 0.8266 0.8872 0.0875 0.077 Uiso 1 1 calc R U .
H11O H 0.8077 0.7988 0.0925 0.077 Uiso 1 1 calc R U .
H11P H 0.8845 0.8254 0.1085 0.077 Uiso 1 1 calc R U .
C105 C 0.1286(6) 0.8891(6) 0.1123(4) 0.036(2) Uani 1 1 d . . .
H10A H 0.15 0.9272 0.1288 0.054 Uiso 1 1 calc R U .
H10B H 0.1444 0.8986 0.0797 0.054 Uiso 1 1 calc R U .
H10C H 0.0719 0.8929 0.1192 0.054 Uiso 1 1 calc R U .
C37 C 0.7297(5) 1.1506(5) -0.0095(3) 0.026(2) Uani 1 1 d . . .
C103 C 0.2842(8) 0.6566(7) 0.0575(5) 0.054(4) Uani 1 1 d . . .
H10D H 0.2624 0.687 0.0334 0.08 Uiso 1 1 calc R U .
H10E H 0.3405 0.6609 0.0532 0.08 Uiso 1 1 calc R U .
H10F H 0.2727 0.6029 0.0564 0.08 Uiso 1 1 calc R U .
C106 C 0.2823(7) 0.6398(7) 0.1394(5) 0.060(4) Uani 1 1 d . . .
H10G H 0.2627 0.5877 0.1422 0.071 Uiso 1 1 calc R U .
H10H H 0.3394 0.635 0.132 0.071 Uiso 1 1 calc R U .
C107 C 0.2601(8) 0.6771(7) 0.1824(5) 0.056(4) Uani 1 1 d . . .
H10I H 0.2918 0.654 0.205 0.067 Uiso 1 1 calc R U .
H10J H 0.205 0.669 0.1941 0.067 Uiso 1 1 calc R U .
C104 C 0.3408(7) 0.7772(8) 0.1950(4) 0.050(3) Uani 1 1 d . . .
H10K H 0.3487 0.8322 0.1908 0.075 Uiso 1 1 calc R U .
H10L H 0.3337 0.7622 0.2274 0.075 Uiso 1 1 calc R U .
H10M H 0.3862 0.7486 0.1796 0.075 Uiso 1 1 calc R U .
C111 C 0.1631(7) 0.6795(7) 0.1079(5) 0.054(4) Uani 1 1 d . . .
H11W H 0.1502 0.6449 0.0856 0.065 Uiso 1 1 calc R U .
H11Z H 0.1443 0.6577 0.1386 0.065 Uiso 1 1 calc R U .
C110 C 0.1246(7) 0.7562(7) 0.1011(5) 0.048(3) Uani 1 1 d . . .
H11T H 0.1318 0.7718 0.0684 0.058 Uiso 1 1 calc R U .
H11U H 0.0683 0.7542 0.1118 0.058 Uiso 1 1 calc R U .
C113 C 0.8146(6) 0.7085(6) -0.0541(4) 0.040(3) Uani 1 1 d . . .
H11Q H 0.767 0.7034 -0.0324 0.06 Uiso 1 1 calc R U .
H11R H 0.8029 0.7389 -0.081 0.06 Uiso 1 1 calc R U .
H11S H 0.8361 0.6576 -0.0627 0.06 Uiso 1 1 calc R U .
C109 C 0.1349(7) 0.7997(7) 0.1757(4) 0.042(3) Uani 1 1 d . . .
H10W H 0.1143 0.7484 0.1824 0.05 Uiso 1 1 calc R U .
H10Z H 0.0936 0.8383 0.1868 0.05 Uiso 1 1 calc R U .
C108 C 0.2034(7) 0.8057(8) 0.1991(4) 0.050(3) Uani 1 1 d . . .
H10O H 0.1913 0.7862 0.231 0.06 Uiso 1 1 calc R U .
H10Q H 0.2157 0.86 0.199 0.06 Uiso 1 1 calc R U .
C52 C 0.5890(10) 0.2796(9) 0.5174(5) 0.068(4) Uani 1 1 d . . .
H52A H 0.6343 0.2576 0.4974 0.082 Uiso 1 1 calc R U .
H52B H 0.5416 0.2658 0.5062 0.082 Uiso 1 1 calc R U .
C53 C 0.5893(11) 0.2465(10) 0.5650(6) 0.084(5) Uani 1 1 d . . .
H53A H 0.5365 0.253 0.5822 0.1 Uiso 1 1 calc R U .
H53B H 0.6035 0.191 0.5642 0.1 Uiso 1 1 calc R U .
C49 C 0.6123(7) 0.3872(9) 0.4682(5) 0.055(3) Uani 1 1 d . . .
H49A H 0.6624 0.3624 0.4563 0.083 Uiso 1 1 calc R U .
H49B H 0.5726 0.3723 0.4511 0.083 Uiso 1 1 calc R U .
H49C H 0.6156 0.4429 0.4651 0.083 Uiso 1 1 calc R U .
C51 C 0.7116(8) 0.2310(7) 0.5929(5) 0.053(3) Uani 1 1 d . . .
H51A H 0.747 0.2568 0.6086 0.079 Uiso 1 1 calc R U .
H51B H 0.6955 0.1842 0.6105 0.079 Uiso 1 1 calc R U .
H51C H 0.738 0.2178 0.5629 0.079 Uiso 1 1 calc R U .
C54 C 0.6044(8) 0.3064(11) 0.6341(5) 0.080(6) Uani 1 1 d . . .
H54A H 0.5795 0.262 0.6509 0.096 Uiso 1 1 calc R U .
H54B H 0.6446 0.3218 0.6512 0.096 Uiso 1 1 calc R U .
C55 C 0.5449(10) 0.3712(10) 0.6316(6) 0.082(5) Uani 1 1 d . . .
H55A H 0.4973 0.3529 0.6228 0.099 Uiso 1 1 calc R U .
H55B H 0.5314 0.3942 0.6613 0.099 Uiso 1 1 calc R U .
C50 C 0.5971(7) 0.4968(8) 0.6211(5) 0.059(4) Uani 1 1 d . . .
H50A H 0.6202 0.5353 0.5989 0.088 Uiso 1 1 calc R U .
H50B H 0.549 0.5188 0.6379 0.088 Uiso 1 1 calc R U .
H50C H 0.6335 0.481 0.6423 0.088 Uiso 1 1 calc R U .
C56 C 0.5229(8) 0.4548(11) 0.5655(6) 0.076(5) Uani 1 1 d . . .
H56A H 0.4713 0.4655 0.5834 0.092 Uiso 1 1 calc R U .
H56B H 0.5396 0.503 0.5492 0.092 Uiso 1 1 calc R U .
C57 C 0.5167(8) 0.4001(10) 0.5339(5) 0.066(4) Uani 1 1 d . . .
H57A H 0.4921 0.4253 0.5088 0.08 Uiso 1 1 calc R U .
H57B H 0.4825 0.3601 0.5487 0.08 Uiso 1 1 calc R U .
C58 C 0.6729(8) 0.6243(7) 0.6588(5) 0.056(4) Uani 1 1 d . . .
H58A H 0.7011 0.5788 0.67 0.085 Uiso 1 1 calc R U .
H58B H 0.6188 0.6251 0.6733 0.085 Uiso 1 1 calc R U .
H58C H 0.6749 0.623 0.6259 0.085 Uiso 1 1 calc R U .
C66 C 0.7071(11) 0.6974(9) 0.7192(5) 0.076(5) Uani 1 1 d . . .
H66A H 0.6865 0.7487 0.7288 0.091 Uiso 1 1 calc R U .
H66B H 0.6717 0.6593 0.735 0.091 Uiso 1 1 calc R U .
C65 C 0.7830(12) 0.6820(9) 0.7320(5) 0.075(5) Uani 1 1 d . . .
H65A H 0.7966 0.6263 0.7316 0.09 Uiso 1 1 calc R U .
H65B H 0.7825 0.6978 0.7632 0.09 Uiso 1 1 calc R U .
C60 C 0.9181(11) 0.6949(9) 0.7092(5) 0.075(5) Uani 1 1 d . . .
H60A H 0.9574 0.7223 0.6886 0.113 Uiso 1 1 calc R U .
H60B H 0.9239 0.703 0.7406 0.113 Uiso 1 1 calc R U .
H60C H 0.9247 0.6401 0.704 0.113 Uiso 1 1 calc R U .
C64 C 0.8330(11) 0.8075(7) 0.7090(5) 0.068(4) Uani 1 1 d . . .
H64A H 0.7825 0.8192 0.7278 0.082 Uiso 1 1 calc R U .
H64B H 0.8745 0.8217 0.7255 0.082 Uiso 1 1 calc R U .
C63 C 0.8373(10) 0.8520(7) 0.6651(5) 0.062(4) Uani 1 1 d . . .
H63A H 0.8919 0.8518 0.6502 0.075 Uiso 1 1 calc R U .
H63B H 0.819 0.9058 0.6703 0.075 Uiso 1 1 calc R U .
C59 C 0.8079(8) 0.8563(6) 0.5894(5) 0.051(3) Uani 1 1 d . . .
H59A H 0.8632 0.8466 0.5785 0.077 Uiso 1 1 calc R U .
H59B H 0.7774 0.8359 0.5685 0.077 Uiso 1 1 calc R U .
H59C H 0.7961 0.9116 0.591 0.077 Uiso 1 1 calc R U .
C62 C 0.7053(9) 0.8331(8) 0.6512(6) 0.076(5) Uani 1 1 d . . .
H62A H 0.6829 0.873 0.6314 0.091 Uiso 1 1 calc R U .
H62B H 0.6988 0.8518 0.6821 0.091 Uiso 1 1 calc R U .
C61 C 0.6640(8) 0.7614(7) 0.6517(6) 0.065(4) Uani 1 1 d . . .
H61A H 0.6128 0.7671 0.6709 0.079 Uiso 1 1 calc R U .
H61B H 0.6552 0.7524 0.6206 0.079 Uiso 1 1 calc R U .
C78 C 1.1182(9) 0.0904(6) 0.5086(4) 0.055(4) Uani 1 1 d . . .
H78A H 1.0764 0.1015 0.4904 0.082 Uiso 1 1 calc R U .
H78B H 1.1516 0.1338 0.5054 0.082 Uiso 1 1 calc R U .
H78C H 1.1489 0.0444 0.4983 0.082 Uiso 1 1 calc R U .
C82 C 1.1519(8) 0.0614(7) 0.5819(5) 0.053(3) Uani 1 1 d . . .
H82A H 1.1897 0.1015 0.5742 0.063 Uiso 1 1 calc R U .
H82B H 1.1784 0.0114 0.574 0.063 Uiso 1 1 calc R U .
C81 C 1.1195(9) 0.0601(7) 0.6323(5) 0.060(4) Uani 1 1 d . . .
H81A H 1.0911 0.0132 0.641 0.072 Uiso 1 1 calc R U .
H81B H 1.1625 0.0598 0.6503 0.072 Uiso 1 1 calc R U .
C77 C 1.1039(9) 0.1863(7) 0.6637(5) 0.055(3) Uani 1 1 d . . .
H77A H 1.1511 0.201 0.6438 0.083 Uiso 1 1 calc R U .
H77B H 1.0688 0.2317 0.6693 0.083 Uiso 1 1 calc R U .
H77C H 1.1174 0.1639 0.6924 0.083 Uiso 1 1 calc R U .
C80 C 0.9945(8) 0.1089(7) 0.6728(4) 0.052(3) Uani 1 1 d . . .
H80A H 0.9641 0.156 0.6827 0.062 Uiso 1 1 calc R U .
H80B H 1.0091 0.0798 0.6999 0.062 Uiso 1 1 calc R U .
C79 C 0.9459(8) 0.0611(7) 0.6493(4) 0.053(3) Uani 1 1 d . . .
H79A H 0.9707 0.0091 0.6456 0.063 Uiso 1 1 calc R U .
H79B H 0.894 0.0567 0.6674 0.063 Uiso 1 1 calc R U .
C76 C 0.8596(7) 0.1370(7) 0.6052(5) 0.053(3) Uani 1 1 d . . .
H76A H 0.8544 0.1624 0.5757 0.079 Uiso 1 1 calc R U .
H76B H 0.8212 0.0981 0.6125 0.079 Uiso 1 1 calc R U .
H76C H 0.851 0.1748 0.6284 0.079 Uiso 1 1 calc R U .
C84 C 0.9486(9) 0.0409(7) 0.5687(5) 0.057(4) Uani 1 1 d . . .
H84A H 0.9159 -0.0024 0.5795 0.069 Uiso 1 1 calc R U .
H84B H 0.9322 0.0638 0.5403 0.069 Uiso 1 1 calc R U .
C83 C 1.0320(8) 0.0129(6) 0.5600(5) 0.051(3) Uani 1 1 d . . .
H83A H 1.0417 -0.0143 0.5315 0.061 Uiso 1 1 calc R U .
H83B H 1.0435 -0.0238 0.5849 0.061 Uiso 1 1 calc R U .
C96 C 0.6057(7) 1.3968(6) 0.0270(5) 0.050(3) Uani 1 1 d . . .
H96A H 0.5782 1.3859 0.0022 0.075 Uiso 1 1 calc R U .
H96B H 0.632 1.4446 0.0196 0.075 Uiso 1 1 calc R U .
H96C H 0.6441 1.3548 0.0315 0.075 Uiso 1 1 calc R U .
C100 C 0.4914(9) 1.4664(7) 0.0599(6) 0.073(5) Uani 1 1 d . . .
H10N H 0.5104 1.5157 0.0668 0.088 Uiso 1 1 calc R U .
H10P H 0.4878 1.4688 0.0272 0.088 Uiso 1 1 calc R U .
C99 C 0.4172(10) 1.4594(9) 0.0838(13) 0.184(17) Uani 1 1 d . . .
H99A H 0.3797 1.4776 0.0633 0.22 Uiso 1 1 calc R U .
H99B H 0.4106 1.4948 0.1088 0.22 Uiso 1 1 calc R U .
C95 C 0.3241(6) 1.3634(7) 0.0875(5) 0.046(3) Uani 1 1 d . . .
H95A H 0.3098 1.3128 0.1006 0.069 Uiso 1 1 calc R U .
H95B H 0.2821 1.4014 0.0968 0.069 Uiso 1 1 calc R U .
H95C H 0.333 1.3624 0.0544 0.069 Uiso 1 1 calc R U .
C98 C 0.3805(10) 1.3806(15) 0.1545(7) 0.117(10) Uani 1 1 d . . .
H98A H 0.353 1.4293 0.1643 0.14 Uiso 1 1 calc R U .
H98B H 0.3455 1.339 0.1651 0.14 Uiso 1 1 calc R U .
C97 C 0.4453(12) 1.3691(10) 0.1753(6) 0.094(7) Uani 1 1 d . . .
H97A H 0.4304 1.3419 0.205 0.113 Uiso 1 1 calc R U .
H97B H 0.4624 1.4197 0.1812 0.113 Uiso 1 1 calc R U .
C94 C 0.5279(7) 1.2572(7) 0.1780(4) 0.049(3) Uani 1 1 d . . .
H94A H 0.5722 1.2288 0.1614 0.074 Uiso 1 1 calc R U .
H94B H 0.5407 1.2704 0.2072 0.074 Uiso 1 1 calc R U .
H94C H 0.483 1.2254 0.1831 0.074 Uiso 1 1 calc R U .
C102 C 0.5812(14) 1.3728(13) 0.1440(7) 0.117(9) Uani 1 1 d . . .
H10R H 0.581 1.4036 0.1706 0.141 Uiso 1 1 calc R U .
H10S H 0.6272 1.3366 0.1423 0.141 Uiso 1 1 calc R U .
C101 C 0.5890(11) 1.4205(11) 0.1063(6) 0.087(6) Uani 1 1 d . . .
H10T H 0.6449 1.4216 0.0945 0.104 Uiso 1 1 calc R U .
H10U H 0.5712 1.4726 0.1156 0.104 Uiso 1 1 calc R U .
C92 C 0.5082(17) 0.932(2) 0.2847(8) 0.169(15) Uani 1 1 d . . .
H92A H 0.4512 0.9399 0.2873 0.203 Uiso 1 1 calc R U .
H92B H 0.5198 0.9076 0.3139 0.203 Uiso 1 1 calc R U .
C93 C 0.537(2) 0.9995(13) 0.2800(6) 0.142(12) Uani 1 1 d . . .
H93A H 0.5654 1.0043 0.3059 0.17 Uiso 1 1 calc R U .
H93B H 0.4933 1.0382 0.283 0.17 Uiso 1 1 calc R U .
C85 C 0.5682(8) 1.0994(8) 0.2231(5) 0.060(4) Uani 1 1 d . . .
H85A H 0.6031 1.114 0.1955 0.09 Uiso 1 1 calc R U .
H85B H 0.5148 1.1019 0.2166 0.09 Uiso 1 1 calc R U .
H85C H 0.5722 1.1345 0.2467 0.09 Uiso 1 1 calc R U .
C88 C 0.6718(12) 1.0160(12) 0.2461(9) 0.118(9) Uani 1 1 d . . .
H88A H 0.696 1.0625 0.2314 0.142 Uiso 1 1 calc R U .
H88B H 0.6721 1.0182 0.279 0.142 Uiso 1 1 calc R U .
C89 C 0.7187(10) 0.9547(13) 0.2318(8) 0.122(10) Uani 1 1 d . . .
H89A H 0.74 0.9297 0.2582 0.146 Uiso 1 1 calc DR U .
H89B H 0.7629 0.9736 0.2102 0.146 Uiso 1 1 calc R U .
C90 C 0.6684(12) 0.8325(12) 0.2404(8) 0.139(12) Uani 1 1 d . . .
H90A H 0.6892 0.7873 0.2234 0.166 Uiso 1 1 calc R U .
H90B H 0.6988 0.8346 0.2656 0.166 Uiso 1 1 calc DR U .
C91 C 0.5955(12) 0.8192(14) 0.2589(9) 0.130(10) Uani 1 1 d . . .
H91A H 0.5935 0.8143 0.2922 0.156 Uiso 1 1 calc R U .
H91B H 0.5829 0.7692 0.2491 0.156 Uiso 1 1 calc R U .
C87 C 0.4686(8) 0.8374(9) 0.2411(5) 0.065(4) Uani 1 1 d . . .
H87A H 0.4276 0.8751 0.2341 0.098 Uiso 1 1 calc R U .
H87B H 0.4832 0.8043 0.2157 0.098 Uiso 1 1 calc R U .
H87C H 0.4497 0.8064 0.2684 0.098 Uiso 1 1 calc R U .
C86 C 0.7411(7) 0.8732(9) 0.1722(5) 0.057(4) Uani 1 1 d . . .
H86A H 0.7188 0.8341 0.1569 0.085 Uiso 1 1 calc R U .
H86B H 0.7537 0.9168 0.1508 0.085 Uiso 1 1 calc R U .
H86C H 0.7883 0.8515 0.1831 0.085 Uiso 1 1 calc R U .
C69 C 0.8363(9) 0.6689(7) 0.3076(5) 0.056(3) Uani 1 1 d . . .
H69A H 0.8929 0.6643 0.3046 0.084 Uiso 1 1 calc R U .
H69B H 0.8204 0.7117 0.2877 0.084 Uiso 1 1 calc R U .
H69C H 0.8146 0.6783 0.339 0.084 Uiso 1 1 calc R U .
C67 C 0.6885(8) 0.4450(9) 0.3740(5) 0.065(4) Uani 1 1 d . . .
H67A H 0.717 0.399 0.3845 0.097 Uiso 1 1 calc R U .
H67B H 0.6855 0.4843 0.3962 0.097 Uiso 1 1 calc R U .
H67C H 0.6361 0.4324 0.3706 0.097 Uiso 1 1 calc R U .
C74 C 0.7271(11) 0.6026(11) 0.2986(10) 0.117(9) Uani 1 1 d . . .
H74A H 0.7079 0.6468 0.3169 0.14 Uiso 1 1 calc R U .
H74B H 0.7137 0.615 0.2679 0.14 Uiso 1 1 calc R U .
C75 C 0.6851(9) 0.5406(12) 0.3168(8) 0.110(8) Uani 1 1 d . . .
H75A H 0.6538 0.526 0.2941 0.132 Uiso 1 1 calc R U .
H75B H 0.6485 0.5576 0.3433 0.132 Uiso 1 1 calc R U .
C73 C 0.843(2) 0.5839(12) 0.2494(6) 0.153(13) Uani 1 1 d . . .
H73A H 0.8039 0.5998 0.2293 0.183 Uiso 1 1 calc R U .
H73B H 0.886 0.6183 0.2413 0.183 Uiso 1 1 calc R U .
C72 C 0.8710(16) 0.5112(15) 0.2389(6) 0.132(10) Uani 1 1 d . . .
H72A H 0.9263 0.514 0.226 0.158 Uiso 1 1 calc R U .
H72B H 0.8437 0.4951 0.2148 0.158 Uiso 1 1 calc R U .
C71 C 0.8019(11) 0.4034(17) 0.2700(8) 0.148(13) Uani 1 1 d . . .
H71A H 0.7886 0.4108 0.239 0.177 Uiso 1 1 calc R U .
H71B H 0.8222 0.3498 0.2737 0.177 Uiso 1 1 calc R U .
C70 C 0.7360(12) 0.4124(12) 0.2992(7) 0.107(8) Uani 1 1 d . . .
H70A H 0.7284 0.3635 0.3174 0.128 Uiso 1 1 calc R U .
H70B H 0.6927 0.4203 0.2813 0.128 Uiso 1 1 calc R U .
C68 C 0.9383(8) 0.4038(9) 0.2695(5) 0.060(4) Uani 1 1 d . . .
H68A H 0.9336 0.3637 0.2939 0.09 Uiso 1 1 calc R U .
H68B H 0.9469 0.3803 0.2402 0.09 Uiso 1 1 calc R U .
H68C H 0.9821 0.4345 0.272 0.09 Uiso 1 1 calc R U .
N16 N 0.6939(7) 0.8399(6) 0.4933(5) 0.065(4) Uani 1 1 d . . .
C16 C 0.7119(7) 0.7761(7) 0.4889(5) 0.048(3) Uani 1 1 d . . .
O126 O 0.9378(9) 0.9234(9) 0.1763(5) 0.073(4) Uiso 0.75 1 d D . P
O133 O 0.9301(9) 0.7684(9) 0.2009(5) 0.112(5) Uiso 1 1 d D . .
O140 O 0.9363(11) 0.3551(10) 0.1543(6) 0.134(6) Uiso 1 1 d . . .
O141 O 0.6782(12) 0.2841(12) 0.2377(7) 0.067(5) Uiso 0.5 1 d D . P
O128 O 0.5210(14) 0.3169(14) 0.3634(8) 0.079(6) Uiso 0.5 1 d . . P
O129 O 0.5384(12) 0.3737(12) 0.2752(7) 0.070(6) Uiso 0.5 1 d . . P
O121 O 0.9641(15) 0.7516(15) 0.8154(9) 0.152(9) Uiso 0.75 1 d D . P
O134 O 0.2830(19) 0.948(2) 0.2992(11) 0.255(14) Uiso 1 1 d D . .
O132 O 0.8819(15) 0.6577(15) 0.1425(9) 0.093(7) Uiso 0.5 1 d D . P
O130 O 0.4987(19) 0.523(2) 0.2647(12) 0.207(13) Uiso 0.75 1 d D . P
C140 C 0.8777(18) 0.3080(17) 0.1466(10) 0.146(10) Uiso 1 1 d . . .
O145 O 0.6707(18) 0.8612(18) 0.3635(11) 0.116(10) Uiso 0.5 1 d D . P
O124 O 0.195(2) 0.5032(19) 0.0161(12) 0.128(11) Uiso 0.5 1 d D . P
C130 C 0.4151(17) 0.5377(17) 0.2474(10) 0.105(9) Uiso 0.75 1 d D . P
O142 O 0.7350(18) 0.1894(18) 0.3005(11) 0.115(10) Uiso 0.5 1 d . . P
C145 C 0.692(2) 0.931(2) 0.3509(13) 0.083(10) Uiso 0.5 1 d D . P
C137 C 0.295(4) 0.967(4) 0.4335(18) 0.16(2) Uiso 0.5 1 d D . P
C134 C 0.302(3) 0.879(3) 0.3128(17) 0.25(2) Uiso 1 1 d D . .
O123 O 0.484(2) 0.090(2) 0.3882(15) 0.251(17) Uiso 0.75 1 d . . P
O137 O 0.3103(19) 0.9903(19) 0.4757(12) 0.124(10) Uiso 0.5 1 d D . P
C129 C 0.560(2) 0.308(2) 0.2921(13) 0.084(10) Uiso 0.5 1 d . . P
C142 C 0.815(3) 0.159(3) 0.2837(16) 0.110(14) Uiso 0.5 1 d . . P
O125 O 1.0155(13) 1.0080(14) 0.2295(8) 0.127(7) Uiso 0.75 1 d D . P
C128 C 0.555(3) 0.252(3) 0.3672(15) 0.100(12) Uiso 0.5 1 d . . P
C121 C 0.926(3) 0.677(2) 0.8293(16) 0.175(17) Uiso 0.75 1 d D . P
C124 C 0.166(3) 0.549(3) -0.0183(17) 0.126(17) Uiso 0.5 1 d D . P
C123 C 0.459(3) 0.125(3) 0.4321(18) 0.181(18) Uiso 0.75 1 d . . P
C132 C 0.846(3) 0.589(3) 0.127(2) 0.15(2) Uiso 0.5 1 d D . P
O135 O 0.3862(15) 0.9740(14) 0.3853(9) 0.087(7) Uiso 0.5 1 d D . P
O131 O 0.6795(18) 0.5095(18) 0.1890(11) 0.113(9) Uiso 0.5 1 d D . P
C126 C 0.954(3) 0.967(3) 0.2051(17) 0.21(2) Uiso 0.75 1 d D . P
C125 C 0.996(4) 1.098(3) 0.225(2) 0.28(3) Uiso 0.75 1 d D . P
O122 O 0.824(2) 0.5225(19) 0.8518(11) 0.195(12) Uiso 0.75 1 d D . P
C122 C 0.886(2) 0.556(2) 0.8295(14) 0.149(14) Uiso 0.75 1 d D . P
C131 C 0.747(3) 0.498(3) 0.1498(18) 0.15(2) Uiso 0.5 1 d D . P
C141 C 0.727(3) 0.231(3) 0.252(2) 0.141(19) Uiso 0.5 1 d D . P
C133 C 0.965(5) 0.711(4) 0.164(2) 0.35(4) Uiso 0.75 1 d D . P
O127 O 0.653(5) 0.041(5) 0.393(3) 0.20(4) Uiso 0.25 1 d D . P
C127 C 0.712(4) 0.077(4) 0.368(2) 0.066(16) Uiso 0.25 1 d D . P
C135 C 0.313(4) 0.976(5) 0.362(3) 0.24(4) Uiso 0.5 1 d D . P
O144 O 0.605(4) 0.901(4) 0.396(2) 0.14(2) Uiso 0.25 1 d D . P
C144 C 0.521(4) 0.907(7) 0.400(5) 0.15(4) Uiso 0.25 1 d D . P
O143 O 0.515(4) 0.897(4) 0.483(2) 0.116(19) Uiso 0.25 1 d D . P
C143 C 0.534(6) 0.896(6) 0.434(2) 0.12(3) Uiso 0.25 1 d D . P
C138 C 1.000(6) 0.501(4) 0.076(3) 0.11(3) Uiso 0.25 1 d D . P
C139 C 0.999(4) 0.446(4) 0.071(3) 0.08(2) Uiso 0.25 1 d D . P
O139 O 1.064(5) 0.495(5) 0.064(4) 0.20(4) Uiso 0.25 1 d D . P
O138 O 0.995(4) 0.568(4) 0.101(2) 0.12(2) Uiso 0.25 1 d D . P
O136 O 0.343(2) 0.925(2) 0.4674(13) 0.060(10) Uiso 0.25 1 d D . P
C136 C 0.383(5) 0.937(5) 0.506(2) 0.21(3) Uiso 0.5 1 d D . P

loop_
_atom_site_aniso_label
_atom_site_aniso_U_11
_atom_site_aniso_U_22
_atom_site_aniso_U_33
_atom_site_aniso_U_23
_atom_site_aniso_U_13
_atom_site_aniso_U_12
W1 0.0292(2) 0.02283(18) 0.01984(18) 0.00110(14) 0.00718(15) -0.00711(15)
W6 0.02445(19) 0.01818(17) 0.0376(2) 0.00568(16) 0.00477(17) -0.00115(15)
W5 0.01741(17) 0.02713(19) 0.0302(2) -0.00827(16) 0.00225(15) -0.00658(14)
W4 0.02167(18) 0.02477(18) 0.02239(19) -0.00611(14) 0.00866(14) -0.00269(14)
W2 0.02244(19) 0.0289(2) 0.0356(2) 0.00334(17) 0.00474(16) 0.00168(16)
W3 0.0484(3) 0.01731(17) 0.0322(2) -0.00297(15) -0.00277(19) -0.01344(17)
Fe6 0.0158(8) 0.0138(7) 0.0205(9) -0.0031(7) 0.0046(7) -0.0040(6)
Fe1 0.0217(8) 0.0119(7) 0.0193(9) -0.0016(6) 0.0074(7) -0.0045(7)
Fe9 0.0228(7) 0.0234(6) 0.0347(8) 0.0052(6) 0.0081(6) -0.0077(5)
Fe10 0.0177(6) 0.0249(7) 0.0360(8) -0.0030(6) 0.0022(6) -0.0005(5)
Fe3 0.0574(10) 0.0247(7) 0.0290(8) -0.0081(6) 0.0165(7) 0.0052(7)
Fe4 0.0389(8) 0.0322(7) 0.0291(8) 0.0001(6) -0.0022(6) -0.0124(6)
Fe7 0.0286(7) 0.0489(9) 0.0262(8) -0.0035(7) 0.0001(6) 0.0002(7)
Fe8 0.0291(7) 0.0202(6) 0.0449(9) -0.0135(6) 0.0094(7) -0.0069(6)
Fe5 0.0412(8) 0.0135(6) 0.0332(8) 0.0000(5) 0.0027(6) -0.0049(6)
Fe2 0.0239(7) 0.0404(8) 0.0403(9) 0.0114(7) 0.0015(6) -0.0141(6)
N23 0.167(15) 0.034(6) 0.043(7) -0.013(5) 0.007(8) -0.029(7)
N24 0.065(7) 0.024(5) 0.066(7) -0.002(5) -0.004(6) -0.015(5)
N22 0.137(15) 0.073(9) 0.136(15) 0.023(9) -0.093(13) -0.056(10)
N19 0.040(5) 0.028(4) 0.028(5) -0.002(4) 0.002(4) -0.005(4)
N17 0.023(4) 0.017(4) 0.023(4) -0.001(3) 0.008(3) -0.005(3)
N20 0.031(5) 0.032(5) 0.046(6) 0.009(4) -0.006(4) -0.010(4)
N18 0.041(5) 0.017(4) 0.035(5) 0.000(4) 0.005(4) -0.008(4)
N12 0.034(5) 0.028(4) 0.034(5) 0.005(4) -0.008(4) -0.007(4)
N14 0.035(6) 0.117(11) 0.043(7) 0.010(7) 0.001(5) 0.003(6)
N10 0.018(4) 0.040(5) 0.039(5) 0.009(4) 0.003(4) -0.004(4)
N11 0.033(5) 0.031(5) 0.039(6) 0.003(4) 0.011(4) 0.008(4)
N13 0.040(6) 0.065(7) 0.053(7) 0.003(6) 0.012(5) 0.007(5)
N5 0.039(5) 0.032(4) 0.029(5) 0.006(4) -0.002(4) -0.015(4)
N21 0.047(6) 0.020(4) 0.035(5) -0.008(4) 0.002(4) 0.003(4)
N3 0.037(5) 0.025(4) 0.029(4) 0.004(4) 0.004(4) -0.006(4)
N8 0.064(7) 0.072(7) 0.047(6) 0.036(6) -0.024(5) -0.043(6)
N7 0.065(8) 0.178(16) 0.071(9) 0.093(11) -0.034(7) -0.059(10)
N6 0.198(15) 0.070(9) 0.081(9) 0.005(7) 0.083(10) 0.003(10)
N4 0.060(6) 0.029(5) 0.023(4) -0.006(4) 0.015(4) 0.000(4)
N1 0.026(4) 0.018(4) 0.027(4) -0.008(3) 0.003(3) -0.006(3)
N2 0.026(4) 0.031(4) 0.044(5) 0.016(4) -0.004(4) -0.013(4)
N15 0.034(5) 0.022(4) 0.031(5) 0.000(3) 0.005(4) -0.004(4)
N9 0.023(4) 0.023(4) 0.023(4) -0.005(3) 0.007(3) -0.005(3)
N47 0.062(8) 0.052(7) 0.094(10) 0.005(7) -0.031(7) 0.010(6)
N46 0.041(6) 0.027(5) 0.077(8) 0.002(5) 0.013(5) 0.011(4)
N48 0.060(7) 0.029(5) 0.058(7) 0.006(5) 0.011(5) -0.004(5)
N45 0.029(4) 0.018(4) 0.045(6) -0.004(4) 0.008(4) 0.001(3)
N44 0.024(4) 0.026(4) 0.038(5) 0.000(4) 0.001(4) -0.002(3)
N41 0.018(3) 0.013(3) 0.023(4) -0.003(3) 0.009(3) -0.005(3)
N42 0.033(5) 0.052(6) 0.032(5) 0.006(4) -0.001(4) 0.004(4)
N43 0.027(4) 0.027(4) 0.044(5) 0.004(4) 0.005(4) -0.010(4)
N36 0.020(4) 0.030(4) 0.034(5) -0.015(4) -0.001(3) 0.002(3)
N39 0.032(5) 0.063(7) 0.049(6) -0.005(5) -0.011(5) -0.009(5)
N38 0.029(5) 0.042(5) 0.076(8) -0.004(5) -0.010(5) -0.010(4)
N40 0.057(7) 0.070(8) 0.065(8) -0.037(7) -0.007(6) -0.010(6)
N34 0.027(4) 0.018(4) 0.036(5) -0.008(3) 0.007(4) -0.005(3)
N35 0.024(4) 0.039(5) 0.033(5) -0.009(4) 0.000(4) 0.001(4)
N29 0.047(6) 0.077(8) 0.050(7) -0.031(6) -0.002(5) 0.024(6)
N30 0.088(10) 0.056(7) 0.101(11) -0.016(7) 0.068(9) -0.025(7)
N32 0.047(6) 0.055(6) 0.037(5) -0.020(5) 0.001(5) 0.020(5)
N28 0.027(4) 0.035(5) 0.043(5) -0.019(4) 0.006(4) -0.005(4)
N25 0.021(4) 0.022(4) 0.023(4) -0.010(3) 0.007(3) -0.003(3)
N26 0.020(4) 0.026(4) 0.026(4) 0.002(3) 0.004(3) -0.004(3)
N27 0.034(5) 0.045(5) 0.026(5) -0.003(4) 0.001(4) -0.002(4)
N33 0.021(4) 0.018(3) 0.025(4) -0.002(3) 0.008(3) -0.003(3)
N31 0.018(4) 0.021(4) 0.039(5) -0.008(3) -0.002(4) 0.000(3)
N70 0.029(5) 0.052(6) 0.047(6) 0.002(5) -0.005(4) 0.008(4)
N71 0.029(5) 0.027(4) 0.056(6) -0.005(4) 0.007(4) 0.002(4)
N72 0.015(4) 0.036(5) 0.047(5) -0.007(4) -0.001(4) 0.001(3)
N37 0.024(4) 0.025(4) 0.036(5) -0.007(4) 0.008(4) -0.008(3)
N69 0.019(4) 0.041(5) 0.030(5) 0.005(4) 0.007(3) -0.008(4)
N68 0.034(5) 0.049(6) 0.037(5) 0.021(4) 0.009(4) -0.004(4)
N67 0.035(5) 0.025(4) 0.067(7) 0.005(4) 0.011(5) -0.007(4)
N50 0.027(5) 0.072(7) 0.052(6) 0.001(6) 0.017(5) -0.025(5)
N49 0.030(5) 0.058(6) 0.051(6) 0.015(5) -0.008(4) -0.014(4)
N51 0.043(6) 0.053(6) 0.048(6) 0.023(5) -0.016(5) -0.028(5)
N53 0.070(7) 0.023(4) 0.048(6) -0.012(4) 0.028(5) 0.010(5)
N52 0.056(6) 0.040(5) 0.039(6) -0.008(4) 0.023(5) 0.002(5)
N54 0.083(8) 0.042(6) 0.027(5) -0.014(4) 0.010(5) 0.008(6)
N58 0.058(6) 0.021(4) 0.051(6) 0.000(4) 0.003(5) -0.011(4)
N59 0.049(6) 0.027(4) 0.047(6) 0.003(4) -0.005(5) -0.002(4)
N60 0.062(6) 0.017(4) 0.047(6) -0.003(4) 0.005(5) -0.002(4)
N64 0.050(6) 0.033(5) 0.040(5) -0.015(4) 0.014(4) -0.012(4)
N65 0.036(5) 0.038(5) 0.100(9) -0.041(6) -0.007(6) 0.003(4)
N66 0.042(5) 0.024(4) 0.058(6) -0.016(4) 0.011(5) -0.009(4)
N62 0.035(5) 0.083(8) 0.039(6) -0.011(6) -0.009(4) 0.012(5)
N61 0.053(7) 0.078(8) 0.040(6) -0.019(6) -0.005(5) 0.004(6)
N63 0.043(6) 0.096(9) 0.036(6) 0.002(6) 0.001(5) -0.010(6)
N56 0.046(6) 0.057(6) 0.044(6) -0.009(5) -0.010(5) -0.018(5)
N57 0.054(6) 0.052(6) 0.044(6) 0.009(5) -0.017(5) -0.015(5)
N55 0.047(6) 0.045(6) 0.049(6) 0.000(5) -0.007(5) -0.019(5)
C19 0.040(6) 0.025(5) 0.041(6) -0.015(5) 0.003(5) -0.009(4)
C22 0.122(14) 0.028(6) 0.081(11) 0.001(6) -0.060(11) -0.023(7)
C23 0.108(12) 0.027(6) 0.045(7) -0.004(5) -0.002(8) -0.030(7)
C24 0.057(8) 0.027(5) 0.058(8) -0.011(5) -0.006(6) -0.019(5)
C18 0.041(6) 0.015(4) 0.040(6) -0.001(4) -0.001(5) -0.019(4)
C17 0.028(5) 0.017(4) 0.026(5) 0.000(4) 0.008(4) -0.002(4)
C20 0.037(6) 0.023(5) 0.040(6) 0.010(4) -0.019(5) -0.014(4)
C13 0.046(7) 0.040(6) 0.045(7) -0.001(5) 0.006(6) 0.011(5)
C11 0.032(5) 0.032(5) 0.028(6) 0.000(4) 0.012(4) 0.007(4)
C10 0.023(5) 0.036(6) 0.041(6) 0.006(5) 0.006(4) 0.002(4)
C12 0.029(5) 0.028(5) 0.028(5) 0.001(4) -0.003(4) -0.010(4)
C14 0.029(6) 0.060(8) 0.051(8) 0.015(6) 0.009(6) -0.010(5)
C5 0.049(7) 0.020(4) 0.024(5) -0.004(4) -0.003(5) -0.005(4)
C21 0.043(6) 0.018(4) 0.034(6) -0.008(4) -0.004(5) -0.002(4)
C1 0.033(5) 0.014(4) 0.022(5) -0.004(3) 0.005(4) -0.009(4)
C3 0.024(5) 0.028(5) 0.030(5) 0.008(4) 0.006(4) -0.007(4)
C2 0.034(6) 0.026(5) 0.033(6) 0.014(4) 0.005(5) -0.013(4)
C4 0.045(6) 0.035(6) 0.025(5) -0.005(4) 0.012(5) 0.001(5)
C6 0.160(18) 0.030(7) 0.064(10) 0.013(6) 0.064(11) 0.001(9)
C7 0.049(8) 0.108(12) 0.055(9) 0.047(9) -0.012(7) -0.047(8)
C8 0.048(7) 0.043(6) 0.033(6) 0.015(5) 0.002(5) -0.019(5)
C15 0.039(6) 0.016(4) 0.035(6) -0.008(4) 0.003(5) 0.007(4)
C9 0.034(5) 0.019(4) 0.027(5) -0.004(4) 0.002(4) -0.006(4)
C46 0.036(6) 0.032(6) 0.049(7) 0.010(5) 0.005(5) -0.002(5)
C45 0.030(5) 0.016(4) 0.042(6) -0.002(4) 0.008(5) 0.004(4)
C48 0.041(6) 0.019(5) 0.052(7) 0.003(5) 0.006(5) 0.001(4)
C47 0.048(7) 0.034(6) 0.057(8) -0.002(6) -0.008(6) 0.004(5)
C44 0.019(4) 0.018(4) 0.034(5) 0.003(4) 0.005(4) 0.010(4)
C41 0.017(4) 0.025(5) 0.032(5) -0.003(4) 0.006(4) -0.011(4)
C43 0.026(5) 0.019(4) 0.048(6) 0.011(4) 0.008(5) -0.011(4)
C42 0.031(5) 0.038(6) 0.028(5) 0.010(5) -0.004(4) -0.002(5)
C34 0.032(5) 0.031(5) 0.029(5) -0.016(4) 0.010(4) -0.015(4)
C35 0.020(4) 0.033(5) 0.033(5) -0.006(4) 0.002(4) 0.003(4)
C36 0.013(4) 0.045(6) 0.039(6) -0.001(5) 0.000(4) -0.008(4)
C39 0.031(6) 0.047(6) 0.037(6) -0.016(5) 0.008(5) -0.021(5)
C38 0.022(5) 0.037(6) 0.053(7) -0.004(5) 0.003(5) -0.007(4)
C40 0.031(6) 0.053(7) 0.052(7) -0.021(6) -0.007(5) -0.006(5)
C25 0.023(4) 0.018(4) 0.026(5) 0.001(4) 0.001(4) -0.009(4)
C30 0.064(8) 0.028(6) 0.071(9) -0.021(6) 0.038(7) -0.010(6)
C26 0.022(4) 0.029(5) 0.021(5) 0.005(4) 0.002(4) -0.003(4)
C27 0.030(5) 0.029(5) 0.028(5) -0.007(4) 0.003(4) -0.006(4)
C28 0.031(5) 0.020(4) 0.029(5) -0.010(4) 0.012(4) -0.002(4)
C32 0.035(6) 0.039(6) 0.025(5) -0.016(4) 0.009(4) 0.005(5)
C29 0.028(5) 0.052(7) 0.037(6) -0.014(5) 0.002(5) 0.006(5)
C33 0.021(4) 0.019(4) 0.024(5) -0.004(4) 0.007(4) 0.003(4)
C31 0.019(5) 0.021(4) 0.046(6) -0.011(4) 0.015(5) -0.005(4)
C114 0.027(5) 0.042(6) 0.056(8) 0.005(5) -0.008(5) -0.006(5)
C119 0.040(7) 0.052(8) 0.085(11) 0.005(7) -0.023(7) -0.008(6)
C120 0.040(7) 0.121(14) 0.056(9) 0.006(9) -0.016(7) -0.018(8)
C118 0.050(7) 0.037(6) 0.067(9) -0.014(6) 0.018(7) 0.001(6)
C117 0.053(8) 0.056(8) 0.089(11) -0.032(8) 0.039(8) -0.009(7)
C115 0.109(14) 0.057(9) 0.070(11) -0.008(8) -0.020(10) 0.039(10)
C116 0.081(11) 0.017(5) 0.136(16) 0.007(7) -0.051(11) 0.001(6)
C112 0.050(7) 0.054(8) 0.051(8) 0.000(6) -0.011(6) -0.001(6)
C105 0.029(5) 0.037(6) 0.039(6) 0.008(5) 0.001(5) 0.002(4)
C37 0.018(4) 0.024(4) 0.034(6) -0.008(4) 0.012(4) -0.009(4)
C103 0.060(8) 0.031(6) 0.064(9) -0.011(6) 0.019(7) -0.012(6)
C106 0.040(7) 0.031(6) 0.097(12) 0.025(7) 0.016(7) -0.001(5)
C107 0.043(7) 0.036(6) 0.080(10) 0.027(7) 0.004(7) 0.002(5)
C104 0.042(7) 0.060(8) 0.044(7) 0.024(6) -0.002(6) -0.016(6)
C111 0.032(6) 0.042(7) 0.086(10) -0.004(7) 0.004(6) -0.017(5)
C110 0.032(6) 0.049(7) 0.065(9) -0.006(6) -0.014(6) -0.006(5)
C113 0.035(6) 0.035(6) 0.047(7) -0.010(5) 0.002(5) 0.000(5)
C109 0.040(6) 0.047(7) 0.031(6) 0.005(5) 0.011(5) 0.000(5)
C108 0.039(6) 0.078(9) 0.028(6) 0.017(6) 0.007(5) -0.007(6)
C52 0.069(10) 0.069(10) 0.071(10) 0.025(8) -0.025(8) -0.026(8)
C53 0.100(13) 0.071(10) 0.087(13) 0.027(9) -0.027(11) -0.052(10)
C49 0.032(6) 0.076(9) 0.059(9) 0.003(7) -0.008(6) -0.015(6)
C51 0.062(8) 0.040(6) 0.056(8) 0.014(6) -0.012(7) -0.017(6)
C54 0.046(8) 0.129(15) 0.056(9) 0.059(10) -0.001(7) -0.019(9)
C55 0.073(11) 0.102(13) 0.067(11) 0.046(10) -0.003(9) -0.039(10)
C50 0.038(7) 0.076(10) 0.053(8) 0.017(7) 0.013(6) 0.008(7)
C56 0.034(7) 0.116(15) 0.078(12) 0.006(11) -0.006(7) -0.007(8)
C57 0.041(7) 0.098(12) 0.057(9) 0.017(9) -0.002(7) -0.011(8)
C58 0.062(8) 0.033(6) 0.066(9) -0.012(6) 0.020(7) 0.002(6)
C66 0.104(14) 0.056(9) 0.054(9) -0.010(7) 0.039(9) -0.015(9)
C65 0.128(16) 0.051(8) 0.043(8) -0.005(7) 0.003(9) -0.019(10)
C60 0.124(15) 0.063(9) 0.041(8) -0.019(7) -0.023(9) 0.017(10)
C64 0.104(13) 0.039(7) 0.059(9) -0.020(7) 0.005(9) -0.009(8)
C63 0.095(11) 0.029(6) 0.057(9) -0.020(6) 0.015(8) -0.011(7)
C59 0.060(8) 0.027(5) 0.061(8) -0.011(5) 0.009(7) 0.007(5)
C62 0.068(10) 0.046(8) 0.098(13) -0.004(8) 0.032(9) 0.009(7)
C61 0.059(8) 0.036(7) 0.087(11) -0.003(7) 0.032(8) 0.007(6)
C78 0.081(10) 0.026(5) 0.048(8) -0.004(5) 0.017(7) 0.003(6)
C82 0.056(8) 0.037(6) 0.056(8) 0.007(6) 0.010(6) 0.012(6)
C81 0.076(10) 0.031(6) 0.063(9) 0.001(6) 0.007(7) 0.017(6)
C77 0.071(9) 0.035(6) 0.058(8) -0.009(6) 0.001(7) -0.006(6)
C80 0.081(10) 0.043(7) 0.025(6) 0.011(5) 0.009(6) -0.014(6)
C79 0.064(8) 0.039(6) 0.051(8) 0.010(6) 0.002(7) -0.006(6)
C76 0.052(8) 0.040(6) 0.066(9) 0.004(6) -0.005(7) -0.020(6)
C84 0.091(11) 0.027(6) 0.052(8) 0.002(5) 0.003(7) -0.020(6)
C83 0.075(9) 0.023(5) 0.051(8) -0.008(5) 0.002(7) -0.001(6)
C96 0.044(7) 0.027(5) 0.072(9) -0.003(6) 0.018(6) -0.009(5)
C100 0.074(10) 0.032(6) 0.094(12) 0.008(7) 0.040(9) 0.017(7)
C99 0.042(9) 0.030(8) 0.47(5) 0.048(17) -0.030(18) 0.001(7)
C95 0.031(6) 0.039(6) 0.070(9) -0.020(6) -0.005(6) 0.002(5)
C98 0.047(9) 0.20(2) 0.104(15) -0.119(17) 0.024(10) -0.016(12)
C97 0.121(16) 0.066(10) 0.069(11) 0.001(9) 0.046(11) 0.039(11)
C94 0.042(7) 0.060(8) 0.046(7) -0.026(6) 0.003(6) -0.013(6)
C102 0.16(2) 0.131(17) 0.078(13) 0.013(12) -0.035(13) -0.120(17)
C101 0.085(12) 0.098(13) 0.088(13) 0.023(10) -0.031(10) -0.070(11)
C92 0.18(3) 0.24(3) 0.079(15) -0.08(2) 0.081(17) -0.12(3)
C93 0.26(3) 0.096(16) 0.048(11) -0.009(11) 0.056(16) -0.018(19)
C85 0.047(7) 0.074(10) 0.059(9) -0.034(8) 0.002(7) 0.004(7)
C88 0.093(15) 0.094(14) 0.19(3) -0.016(16) -0.101(17) 0.008(12)
C89 0.043(9) 0.21(3) 0.128(19) -0.094(19) -0.022(11) 0.017(13)
C90 0.088(15) 0.17(2) 0.122(19) 0.088(17) 0.043(13) 0.053(15)
C91 0.082(14) 0.16(2) 0.15(2) 0.100(18) -0.068(15) -0.025(14)
C87 0.044(7) 0.084(10) 0.055(9) 0.029(8) 0.018(6) -0.001(7)
C86 0.029(6) 0.075(9) 0.062(9) 0.006(7) -0.001(6) 0.003(6)
C69 0.078(10) 0.041(7) 0.052(8) 0.013(6) -0.020(7) -0.016(7)
C67 0.046(8) 0.086(11) 0.058(9) 0.003(8) 0.007(7) -0.023(7)
C74 0.084(14) 0.069(12) 0.21(3) 0.042(14) -0.076(16) -0.016(10)
C75 0.045(9) 0.107(15) 0.17(2) 0.076(15) -0.011(11) 0.002(9)
C73 0.33(4) 0.076(14) 0.038(10) 0.015(9) 0.010(16) -0.03(2)
C72 0.17(2) 0.16(2) 0.043(10) 0.032(13) 0.036(12) 0.046(19)
C71 0.069(12) 0.25(3) 0.138(19) -0.14(2) 0.036(12) -0.078(16)
C70 0.106(15) 0.110(15) 0.110(16) -0.061(13) 0.018(12) -0.075(13)
C68 0.060(9) 0.068(9) 0.050(8) -0.003(7) -0.001(7) -0.012(7)
N16 0.050(7) 0.046(6) 0.088(9) 0.009(6) 0.015(6) 0.017(5)
C16 0.029(6) 0.041(7) 0.066(9) 0.002(6) 0.004(6) 0.011(5)

loop_
_atom_type_symbol
_atom_type_description
_atom_type_scat_dispersion_real
_atom_type_scat_dispersion_imag
_atom_type_scat_source
Fe Fe 0.3463 0.8444 'International Tables Vol C Tables 4.2.6.8 and 6.1.1.4'
W W -0.849 6.8722 'International Tables Vol C Tables 4.2.6.8 and 6.1.1.4'
C C 0.0033 0.0016 'International Tables Vol C Tables 4.2.6.8 and 6.1.1.4'
H H 0 0 'International Tables Vol C Tables 4.2.6.8 and 6.1.1.4'
N N 0.0061 0.0033 'International Tables Vol C Tables 4.2.6.8 and 6.1.1.4'
O O 0.0106 0.006 'International Tables Vol C Tables 4.2.6.8 and 6.1.1.4'

loop_
_geom_angle_atom_site_label_1
_geom_angle_atom_site_label_2
_geom_angle_atom_site_label_3
_geom_angle
_geom_angle_site_symmetry_1
_geom_angle_site_symmetry_3
C1 W1 C3 71.8(3) . .
C1 W1 C6 140.8(4) . .
C3 W1 C6 147.1(4) . .
C1 W1 C8 131.3(4) . .
C3 W1 C8 76.8(4) . .
C6 W1 C8 74.7(5) . .
C1 W1 C4 71.6(3) . .
C3 W1 C4 143.3(4) . .
C6 W1 C4 69.5(4) . .
C8 W1 C4 131.3(4) . .
C1 W1 C5 73.1(4) . .
C3 W1 C5 89.0(4) . .
C6 W1 C5 104.0(7) . .
C8 W1 C5 142.6(4) . .
C4 W1 C5 78.9(4) . .
C1 W1 C2 74.5(4) . .
C3 W1 C2 90.4(4) . .
C6 W1 C2 94.7(7) . .
C8 W1 C2 69.4(4) . .
C4 W1 C2 81.6(4) . .
C5 W1 C2 146.1(4) . .
C1 W1 C7 132.3(5) . .
C3 W1 C7 78.4(6) . .
C6 W1 C7 78.0(7) . .
C8 W1 C7 73.3(5) . .
C4 W1 C7 127.4(6) . .
C5 W1 C7 70.0(4) . .
C2 W1 C7 142.6(4) . .
C41 W6 C45 74.5(4) . .
C41 W6 C47 131.2(4) . .
C45 W6 C47 139.8(4) . .
C41 W6 C48 139.4(4) . .
C45 W6 C48 103.0(4) . .
C47 W6 C48 76.8(5) . .
C41 W6 C44 72.0(3) . .
C45 W6 C44 89.2(4) . .
C47 W6 C44 75.1(4) . .
C48 W6 C44 148.2(4) . .
C41 W6 C42 74.8(4) . .
C45 W6 C42 147.6(4) . .
C47 W6 C42 70.9(4) . .
C48 W6 C42 93.6(4) . .
C44 W6 C42 91.1(4) . .
C41 W6 C43 70.5(3) . .
C45 W6 C43 79.4(4) . .
C47 W6 C43 133.8(5) . .
C48 W6 C43 69.3(4) . .
C44 W6 C43 142.4(3) . .
C42 W6 C43 80.7(4) . .
C41 W6 C46 133.5(4) . .
C45 W6 C46 69.6(4) . .
C47 W6 C46 71.2(5) . .
C48 W6 C46 78.2(4) . .
C44 W6 C46 78.9(4) . .
C42 W6 C46 142.0(4) . .
C43 W6 C46 128.1(4) . .
C33 W5 C35 72.0(4) . .
C33 W5 C38 139.6(4) . .
C35 W5 C38 147.6(4) . .
C33 W5 C39 134.1(4) . .
C35 W5 C39 79.1(4) . .
C38 W5 C39 78.6(4) . .
C33 W5 C37 70.9(3) . .
C35 W5 C37 142.8(4) . .
C38 W5 C37 69.4(4) . .
C39 W5 C37 127.6(4) . .
C33 W5 C34 73.7(3) . .
C35 W5 C34 90.8(4) . .
C38 W5 C34 92.7(4) . .
C39 W5 C34 142.4(4) . .
C37 W5 C34 80.8(4) . .
C33 W5 C36 74.3(3) . .
C35 W5 C36 88.8(4) . .
C38 W5 C36 105.3(4) . .
C39 W5 C36 70.3(4) . .
C37 W5 C36 79.4(4) . .
C34 W5 C36 146.4(4) . .
C33 W5 C40 130.8(4) . .
C35 W5 C40 75.7(4) . .
C38 W5 C40 75.2(5) . .
C39 W5 C40 71.6(4) . .
C37 W5 C40 133.0(4) . .
C34 W5 C40 70.8(4) . .
C36 W5 C40 140.9(4) . .
C25 W4 C28 71.2(3) . .
C25 W4 C29 131.9(4) . .
C28 W4 C29 78.9(4) . .
C25 W4 C27 74.3(4) . .
C28 W4 C27 90.4(4) . .
C29 W4 C27 69.0(4) . .
C25 W4 C26 70.9(3) . .
C28 W4 C26 142.1(3) . .
C29 W4 C26 128.4(4) . .
C27 W4 C26 79.1(4) . .
C25 W4 C31 74.6(3) . .
C28 W4 C31 89.6(4) . .
C29 W4 C31 142.8(4) . .
C27 W4 C31 147.1(3) . .
C26 W4 C31 80.9(3) . .
C25 W4 C32 131.7(4) . .
C28 W4 C32 76.3(4) . .
C29 W4 C32 72.6(4) . .
C27 W4 C32 141.2(4) . .
C26 W4 C32 132.2(4) . .
C31 W4 C32 70.3(4) . .
C25 W4 C30 140.9(4) . .
C28 W4 C30 147.2(4) . .
C29 W4 C30 78.6(5) . .
C27 W4 C30 103.3(5) . .
C26 W4 C30 70.4(4) . .
C31 W4 C30 94.2(5) . .
C32 W4 C30 74.4(4) . .
C11 W2 C9 70.9(4) . .
C11 W2 C14 147.0(4) . .
C9 W2 C14 142.0(4) . .
C11 W2 C15 90.3(4) . .
C9 W2 C15 74.6(4) . .
C14 W2 C15 96.4(4) . .
C11 W2 C16 75.5(5) . .
C9 W2 C16 130.2(4) . .
C14 W2 C16 76.6(5) . .
C15 W2 C16 69.9(4) . .
C11 W2 C10 90.0(4) . .
C9 W2 C10 74.8(4) . .
C14 W2 C10 100.9(5) . .
C15 W2 C10 147.4(4) . .
C16 W2 C10 141.1(4) . .
C11 W2 C13 76.7(4) . .
C9 W2 C13 131.3(4) . .
C14 W2 C13 78.0(5) . .
C15 W2 C13 141.5(4) . .
C16 W2 C13 71.7(4) . .
C10 W2 C13 69.8(4) . .
C11 W2 C12 142.4(4) . .
C9 W2 C12 71.5(4) . .
C14 W2 C12 70.6(4) . .
C15 W2 C12 80.2(3) . .
C16 W2 C12 132.3(4) . .
C10 W2 C12 79.8(4) . .
C13 W2 C12 130.7(4) . .
C17 W3 C20 72.3(3) . .
C17 W3 C22 131.0(4) . .
C20 W3 C22 76.9(6) . .
C17 W3 C21 71.8(3) . .
C20 W3 C21 144.1(3) . .
C22 W3 C21 129.9(6) . .
C17 W3 C19 73.1(4) . .
C20 W3 C19 90.2(4) . .
C22 W3 C19 69.8(5) . .
C21 W3 C19 80.5(4) . .
C17 W3 C24 133.6(4) . .
C20 W3 C24 77.9(4) . .
C22 W3 C24 72.5(5) . .
C21 W3 C24 128.6(4) . .
C19 W3 C24 142.1(5) . .
C17 W3 C23 140.5(5) . .
C20 W3 C23 146.7(5) . .
C22 W3 C23 74.3(6) . .
C21 W3 C23 69.1(5) . .
C19 W3 C23 95.1(4) . .
C24 W3 C23 77.9(5) . .
C17 W3 C18 73.9(3) . .
C20 W3 C18 88.3(4) . .
C22 W3 C18 142.2(5) . .
C21 W3 C18 80.9(4) . .
C19 W3 C18 145.8(3) . .
C24 W3 C18 70.5(4) . .
C23 W3 C18 104.7(5) . .
N33 Fe6 N33 180.0(2) . 2_675
N33 Fe6 N41 89.2(3) . .
N33 Fe6 N41 90.8(3) 2_675 .
N33 Fe6 N41 90.8(3) . 2_675
N33 Fe6 N41 89.2(3) 2_675 2_675
N41 Fe6 N41 180 . 2_675
N33 Fe6 N25 89.8(3) . .
N33 Fe6 N25 90.2(3) 2_675 .
N41 Fe6 N25 90.9(3) . .
N41 Fe6 N25 89.1(3) 2_675 .
N33 Fe6 N25 90.2(3) . 2_675
N33 Fe6 N25 89.8(3) 2_675 2_675
N41 Fe6 N25 89.1(3) . 2_675
N41 Fe6 N25 90.9(3) 2_675 2_675
N25 Fe6 N25 180 . 2_675
N9 Fe1 N9 180 . 2_766
N9 Fe1 N1 89.8(3) . 2_766
N9 Fe1 N1 90.2(3) 2_766 2_766
N9 Fe1 N1 90.2(3) . .
N9 Fe1 N1 89.8(3) 2_766 .
N1 Fe1 N1 180.0(4) 2_766 .
N9 Fe1 N17 90.2(3) . .
N9 Fe1 N17 89.8(3) 2_766 .
N1 Fe1 N17 90.7(3) 2_766 .
N1 Fe1 N17 89.3(3) . .
N9 Fe1 N17 89.8(3) . 2_766
N9 Fe1 N17 90.2(3) 2_766 2_766
N1 Fe1 N17 89.3(3) 2_766 2_766
N1 Fe1 N17 90.7(3) . 2_766
N17 Fe1 N17 180 . 2_766
N26 Fe9 N37 90.8(3) . 2_675
N26 Fe9 N43 90.1(3) . .
N37 Fe9 N43 90.1(4) 2_675 .
N26 Fe9 N67 174.3(4) . .
N37 Fe9 N67 94.3(4) 2_675 .
N43 Fe9 N67 92.4(4) . .
N26 Fe9 N68 90.5(4) . .
N37 Fe9 N68 176.6(4) 2_675 .
N43 Fe9 N68 93.0(4) . .
N67 Fe9 N68 84.2(4) . .
N26 Fe9 N69 93.1(3) . .
N37 Fe9 N69 91.9(3) 2_675 .
N43 Fe9 N69 176.2(4) . .
N67 Fe9 N69 84.3(4) . .
N68 Fe9 N69 84.9(4) . .
N44 Fe10 N31 90.5(4) . 2_675
N44 Fe10 N36 90.6(3) . .
N31 Fe10 N36 89.4(3) 2_675 .
N44 Fe10 N72 175.2(3) . .
N31 Fe10 N72 91.9(4) 2_675 .
N36 Fe10 N72 93.6(3) . .
N44 Fe10 N70 93.5(4) . .
N31 Fe10 N70 175.8(4) 2_675 .
N36 Fe10 N70 91.7(4) . .
N72 Fe10 N70 84.0(4) . .
N44 Fe10 N71 91.1(3) . .
N31 Fe10 N71 95.1(4) 2_675 .
N36 Fe10 N71 175.2(4) . .
N72 Fe10 N71 84.5(3) . .
N70 Fe10 N71 83.8(4) . .
N11 Fe3 N4 90.4(4) . .
N11 Fe3 N21 89.7(4) . 2_766
N4 Fe3 N21 89.1(4) . 2_766
N11 Fe3 N52 91.4(4) . .
N4 Fe3 N52 92.8(4) . .
N21 Fe3 N52 177.7(4) 2_766 .
N11 Fe3 N54 175.9(4) . .
N4 Fe3 N54 91.2(4) . .
N21 Fe3 N54 94.1(4) 2_766 .
N52 Fe3 N54 84.8(5) . .
N11 Fe3 N53 92.8(4) . .
N4 Fe3 N53 176.0(4) . .
N21 Fe3 N53 93.3(4) 2_766 .
N52 Fe3 N53 84.7(4) . .
N54 Fe3 N53 85.4(4) . .
N5 Fe4 N19 89.3(4) 2_766 .
N5 Fe4 N12 90.1(4) 2_766 .
N19 Fe4 N12 90.6(3) . .
N5 Fe4 N56 92.6(4) 2_766 .
N19 Fe4 N56 93.8(4) . .
N12 Fe4 N56 174.8(4) . .
N5 Fe4 N55 176.6(4) 2_766 .
N19 Fe4 N55 93.0(4) . .
N12 Fe4 N55 92.4(4) . .
N56 Fe4 N55 84.7(4) . .
N5 Fe4 N57 94.0(4) 2_766 .
N19 Fe4 N57 176.0(4) . .
N12 Fe4 N57 91.5(4) . .
N56 Fe4 N57 83.9(4) . .
N55 Fe4 N57 83.6(4) . .
N42 Fe7 N35 90.8(4) . .
N42 Fe7 N27 88.6(4) . .
N35 Fe7 N27 90.1(4) . .
N42 Fe7 N61 176.3(5) . .
N35 Fe7 N61 92.0(4) . .
N27 Fe7 N61 93.8(4) . .
N42 Fe7 N62 94.2(4) . .
N35 Fe7 N62 91.0(4) . .
N27 Fe7 N62 177.0(4) . .
N61 Fe7 N62 83.4(5) . .
N42 Fe7 N63 92.0(5) . .
N35 Fe7 N63 174.3(4) . .
N27 Fe7 N63 94.9(4) . .
N61 Fe7 N63 85.0(5) . .
N62 Fe7 N63 83.8(5) . .
N28 Fe8 N45 90.5(4) . 2_675
N28 Fe8 N34 90.3(3) . .
N45 Fe8 N34 89.3(4) 2_675 .
N28 Fe8 N65 91.6(4) . .
N45 Fe8 N65 93.6(4) 2_675 .
N34 Fe8 N65 176.5(4) . .
N28 Fe8 N64 92.0(4) . .
N45 Fe8 N64 176.5(4) 2_675 .
N34 Fe8 N64 93.1(4) . .
N65 Fe8 N64 84.0(4) . .
N28 Fe8 N66 175.5(4) . .
N45 Fe8 N66 92.9(4) 2_675 .
N34 Fe8 N66 92.6(3) . .
N65 Fe8 N66 85.3(4) . .
N64 Fe8 N66 84.5(4) . .
N3 Fe5 N15 89.4(3) . 2_766
N3 Fe5 N18 90.7(4) . .
N15 Fe5 N18 90.6(4) 2_766 .
N3 Fe5 N58 93.7(4) . .
N15 Fe5 N58 176.5(4) 2_766 .
N18 Fe5 N58 91.0(4) . .
N3 Fe5 N60 176.4(4) . .
N15 Fe5 N60 91.7(4) 2_766 .
N18 Fe5 N60 92.7(4) . .
N58 Fe5 N60 85.1(4) . .
N3 Fe5 N59 92.1(4) . .
N15 Fe5 N59 93.8(4) 2_766 .
N18 Fe5 N59 174.7(4) . .
N58 Fe5 N59 84.4(4) . .
N60 Fe5 N59 84.4(4) . .
N20 Fe2 N10 90.0(4) . .
N20 Fe2 N2 91.0(4) . .
N10 Fe2 N2 89.8(4) . .
N20 Fe2 N50 175.0(4) . .
N10 Fe2 N50 92.9(4) . .
N2 Fe2 N50 93.1(4) . .
N20 Fe2 N49 91.6(4) . .
N10 Fe2 N49 93.4(4) . .
N2 Fe2 N49 175.9(4) . .
N50 Fe2 N49 84.2(4) . .
N20 Fe2 N51 93.1(4) . .
N10 Fe2 N51 176.0(4) . .
N2 Fe2 N51 92.5(4) . .
N50 Fe2 N51 83.8(4) . .
N49 Fe2 N51 84.1(4) . .
C19 N19 Fe4 175.8(8) . .
C17 N17 Fe1 177.8(8) . .
C20 N20 Fe2 177.4(9) . .
C18 N18 Fe5 176.1(9) . .
C12 N12 Fe4 178.0(9) . .
C10 N10 Fe2 175.9(9) . .
C11 N11 Fe3 178.4(9) . .
C5 N5 Fe4 178.2(9) . 2_766
C21 N21 Fe3 178.4(8) . 2_766
C3 N3 Fe5 177.2(8) . .
C4 N4 Fe3 178.7(10) . .
C1 N1 Fe1 177.8(8) . .
C2 N2 Fe2 175.3(9) . .
C15 N15 Fe5 175.7(9) . 2_766
C9 N9 Fe1 179.1(8) . .
C45 N45 Fe8 176.3(8) . 2_675
C44 N44 Fe10 177.7(9) . .
C41 N41 Fe6 177.5(7) . .
C42 N42 Fe7 174.9(9) . .
C43 N43 Fe9 177.9(8) . .
C36 N36 Fe10 175.2(8) . .
C34 N34 Fe8 176.9(8) . .
C35 N35 Fe7 178.7(9) . .
C28 N28 Fe8 178.7(8) . .
C25 N25 Fe6 177.3(8) . .
C26 N26 Fe9 178.2(8) . .
C27 N27 Fe7 175.9(9) . .
C33 N33 Fe6 177.1(8) . .
C31 N31 Fe10 175.7(8) . 2_675
C115 N70 C112 109.3(11) . .
C115 N70 C120 109.4(12) . .
C112 N70 C120 106.6(10) . .
C115 N70 Fe10 112.1(9) . .
C112 N70 Fe10 114.9(7) . .
C120 N70 Fe10 104.1(8) . .
C113 N71 C117 110.7(10) . .
C113 N71 C116 107.8(9) . .
C117 N71 C116 112.3(12) . .
C113 N71 Fe10 112.9(6) . .
C117 N71 Fe10 108.7(7) . .
C116 N71 Fe10 104.3(8) . .
C119 N72 C114 108.9(9) . .
C119 N72 C118 111.8(10) . .
C114 N72 C118 106.3(9) . .
C119 N72 Fe10 110.7(8) . .
C114 N72 Fe10 113.2(6) . .
C118 N72 Fe10 105.8(7) . .
C37 N37 Fe9 176.4(8) . 2_675
C105 N69 C110 108.8(9) . .
C105 N69 C109 109.0(8) . .
C110 N69 C109 111.3(9) . .
C105 N69 Fe9 113.3(6) . .
C110 N69 Fe9 104.7(7) . .
C109 N69 Fe9 109.8(7) . .
C104 N68 C107 109.2(10) . .
C104 N68 C108 108.8(10) . .
C107 N68 C108 110.8(9) . .
C104 N68 Fe9 114.3(7) . .
C107 N68 Fe9 110.2(9) . .
C108 N68 Fe9 103.4(7) . .
C103 N67 C106 109.9(10) . .
C103 N67 C111 108.6(11) . .
C106 N67 C111 110.2(9) . .
C103 N67 Fe9 112.9(7) . .
C106 N67 Fe9 105.0(8) . .
C111 N67 Fe9 110.1(7) . .
C55 N50 C56 110.3(11) . .
C55 N50 C50 108.2(12) . .
C56 N50 C50 107.8(12) . .
C55 N50 Fe2 113.7(10) . .
C56 N50 Fe2 103.5(9) . .
C50 N50 Fe2 113.1(7) . .
C49 N49 C57 110.3(10) . .
C49 N49 C52 106.3(12) . .
C57 N49 C52 111.3(11) . .
C49 N49 Fe2 114.2(7) . .
C57 N49 Fe2 109.0(9) . .
C52 N49 Fe2 105.5(8) . .
C53 N51 C51 111.0(12) . .
C53 N51 C54 111.1(12) . .
C51 N51 C54 109.5(10) . .
C53 N51 Fe2 110.5(8) . .
C51 N51 Fe2 111.8(7) . .
C54 N51 Fe2 102.6(9) . .
C59 N53 C62 109.9(12) . .
C59 N53 C63 107.2(10) . .
C62 N53 C63 110.6(11) . .
C59 N53 Fe3 114.5(6) . .
C62 N53 Fe3 110.8(8) . .
C63 N53 Fe3 103.5(8) . .
C61 N52 C66 110.5(11) . .
C61 N52 C58 107.0(11) . .
C66 N52 C58 110.4(10) . .
C61 N52 Fe3 105.2(7) . .
C66 N52 Fe3 109.2(10) . .
C58 N52 Fe3 114.3(7) . .
C60 N54 C65 109.4(13) . .
C60 N54 C64 108.8(12) . .
C65 N54 C64 109.9(11) . .
C60 N54 Fe3 114.2(8) . .
C65 N54 Fe3 104.4(9) . .
C64 N54 Fe3 110.1(9) . .
C76 N58 C79 108.9(10) . .
C76 N58 C84 107.6(11) . .
C79 N58 C84 109.5(9) . .
C76 N58 Fe5 114.5(7) . .
C79 N58 Fe5 111.1(8) . .
C84 N58 Fe5 105.1(7) . .
C77 N59 C80 108.0(10) . .
C77 N59 C81 110.0(11) . .
C80 N59 C81 110.6(10) . .
C77 N59 Fe5 114.0(8) . .
C80 N59 Fe5 104.1(8) . .
C81 N59 Fe5 109.9(8) . .
C78 N60 C82 106.3(10) . .
C78 N60 C83 108.1(10) . .
C82 N60 C83 113.3(9) . .
C78 N60 Fe5 113.9(7) . .
C82 N60 Fe5 105.7(7) . .
C83 N60 Fe5 109.6(7) . .
C97 N64 C94 110.1(10) . .
C97 N64 C102 111.5(15) . .
C94 N64 C102 107.0(13) . .
C97 N64 Fe8 110.0(11) . .
C94 N64 Fe8 113.7(7) . .
C102 N64 Fe8 104.3(9) . .
C99 N65 C95 109.8(14) . .
C99 N65 C98 112.5(18) . .
C95 N65 C98 107.8(11) . .
C99 N65 Fe8 107.5(10) . .
C95 N65 Fe8 114.7(7) . .
C98 N65 Fe8 104.6(11) . .
C101 N66 C100 112.1(13) . .
C101 N66 C96 110.3(12) . .
C100 N66 C96 106.9(10) . .
C101 N66 Fe8 108.0(8) . .
C100 N66 Fe8 106.1(8) . .
C96 N66 Fe8 113.4(6) . .
C89 N62 C90 112.0(13) . .
C89 N62 C86 107.7(12) . .
C90 N62 C86 106.6(13) . .
C89 N62 Fe7 110.2(11) . .
C90 N62 Fe7 106.8(10) . .
C86 N62 Fe7 113.6(8) . .
C85 N61 C93 109.4(14) . .
C85 N61 C88 109.9(13) . .
C93 N61 C88 111.8(19) . .
C85 N61 Fe7 113.5(8) . .
C93 N61 Fe7 106.2(12) . .
C88 N61 Fe7 106.1(11) . .
C87 N63 C91 108.9(14) . .
C87 N63 C92 107.8(14) . .
C91 N63 C92 115(2) . .
C87 N63 Fe7 113.1(8) . .
C91 N63 Fe7 107.0(11) . .
C92 N63 Fe7 105.2(13) . .
C72 N56 C71 111.3(19) . .
C72 N56 C68 110.5(13) . .
C71 N56 C68 106.5(14) . .
C72 N56 Fe4 108.5(12) . .
C71 N56 Fe4 106.4(9) . .
C68 N56 Fe4 113.5(8) . .
C74 N57 C73 111(2) . .
C74 N57 C69 111.0(13) . .
C73 N57 C69 108.5(14) . .
C74 N57 Fe4 107.2(10) . .
C73 N57 Fe4 105.8(12) . .
C69 N57 Fe4 113.2(8) . .
C75 N55 C67 107.5(13) . .
C75 N55 C70 113.8(17) . .
C67 N55 C70 108.1(12) . .
C75 N55 Fe4 108.1(9) . .
C67 N55 Fe4 113.2(9) . .
C70 N55 Fe4 106.2(10) . .
N19 C19 W3 173.3(9) . .
N22 C22 W3 176.4(18) . .
N23 C23 W3 178.4(12) . .
N24 C24 W3 178.7(11) . .
N18 C18 W3 176.9(10) . .
N17 C17 W3 179.4(9) . .
N20 C20 W3 179.6(10) . .
N13 C13 W2 175.0(12) . .
N11 C11 W2 178.2(9) . .
N10 C10 W2 173.5(10) . .
N12 C12 W2 178.2(9) . .
N14 C14 W2 178.1(12) . .
N5 C5 W1 174.6(9) . .
N21 C21 W3 178.9(10) . .
N1 C1 W1 177.6(7) . .
N3 C3 W1 178.4(10) . .
N2 C2 W1 174.2(10) . .
N4 C4 W1 177.7(10) . .
N6 C6 W1 175.8(19) . .
N7 C7 W1 177.2(18) . .
N8 C8 W1 175.7(11) . .
N15 C15 W2 173.2(9) . .
N9 C9 W2 177.0(8) . .
N46 C46 W6 178.4(11) . .
N45 C45 W6 175.7(9) . .
N48 C48 W6 178.3(10) . .
N47 C47 W6 178.0(11) . .
N44 C44 W6 178.2(9) . .
N41 C41 W6 177.5(8) . .
N43 C43 W6 177.8(10) . .
N42 C42 W6 173.4(9) . .
N34 C34 W5 174.7(9) . .
N35 C35 W5 178.1(9) . .
N36 C36 W5 175.8(9) . .
N39 C39 W5 177.5(10) . .
N38 C38 W5 176.8(11) . .
N40 C40 W5 176.5(12) . .
N25 C25 W4 176.9(8) . .
N30 C30 W4 177.2(15) . .
N26 C26 W4 178.9(9) . .
N27 C27 W4 173.4(9) . .
N28 C28 W4 177.7(8) . .
N32 C32 W4 179.9(12) . .
N29 C29 W4 175.0(10) . .
N33 C33 W5 178.7(8) . .
N31 C31 W4 176.8(8) . .
N72 C114 H11A 109.5 . .
N72 C114 H11B 109.5 . .
H11A C114 H11B 109.5 . .
N72 C114 H11C 109.5 . .
H11A C114 H11C 109.5 . .
H11B C114 H11C 109.5 . .
C120 C119 N72 113.5(11) . .
C120 C119 H11D 108.9 . .
N72 C119 H11D 108.9 . .
C120 C119 H11E 108.9 . .
N72 C119 H11E 108.9 . .
H11D C119 H11E 107.7 . .
C119 C120 N70 111.0(12) . .
C119 C120 H12A 109.4 . .
N70 C120 H12A 109.4 . .
C119 C120 H12B 109.4 . .
N70 C120 H12B 109.4 . .
H12A C120 H12B 108 . .
C117 C118 N72 111.0(11) . .
C117 C118 H11F 109.4 . .
N72 C118 H11F 109.4 . .
C117 C118 H11G 109.4 . .
N72 C118 H11G 109.4 . .
H11F C118 H11G 108 . .
C118 C117 N71 114.3(10) . .
C118 C117 H11H 108.7 . .
N71 C117 H11H 108.7 . .
C118 C117 H11I 108.7 . .
N71 C117 H11I 108.7 . .
H11H C117 H11I 107.6 . .
N70 C115 C116 110.2(12) . .
N70 C115 H11J 109.6 . .
C116 C115 H11J 109.6 . .
N70 C115 H11K 109.6 . .
C116 C115 H11K 109.6 . .
H11J C115 H11K 108.1 . .
C115 C116 N71 110.4(11) . .
C115 C116 H11L 109.6 . .
N71 C116 H11L 109.6 . .
C115 C116 H11M 109.6 . .
N71 C116 H11M 109.6 . .
H11L C116 H11M 108.1 . .
N70 C112 H11N 109.5 . .
N70 C112 H11O 109.5 . .
H11N C112 H11O 109.5 . .
N70 C112 H11P 109.5 . .
H11N C112 H11P 109.5 . .
H11O C112 H11P 109.5 . .
N69 C105 H10A 109.5 . .
N69 C105 H10B 109.5 . .
H10A C105 H10B 109.5 . .
N69 C105 H10C 109.5 . .
H10A C105 H10C 109.5 . .
H10B C105 H10C 109.5 . .
N37 C37 W5 178.1(8) . .
N67 C103 H10D 109.5 . .
N67 C103 H10E 109.5 . .
H10D C103 H10E 109.5 . .
N67 C103 H10F 109.5 . .
H10D C103 H10F 109.5 . .
H10E C103 H10F 109.5 . .
C107 C106 N67 110.0(10) . .
C107 C106 H10G 109.7 . .
N67 C106 H10G 109.7 . .
C107 C106 H10H 109.7 . .
N67 C106 H10H 109.7 . .
H10G C106 H10H 108.2 . .
C106 C107 N68 110.4(10) . .
C106 C107 H10I 109.6 . .
N68 C107 H10I 109.6 . .
C106 C107 H10J 109.6 . .
N68 C107 H10J 109.6 . .
H10I C107 H10J 108.1 . .
N68 C104 H10K 109.5 . .
N68 C104 H10L 109.5 . .
H10K C104 H10L 109.5 . .
N68 C104 H10M 109.5 . .
H10K C104 H10M 109.5 . .
H10L C104 H10M 109.5 . .
C110 C111 N67 109.7(9) . .
C110 C111 H11W 109.7 . .
N67 C111 H11W 109.7 . .
C110 C111 H11Z 109.7 . .
N67 C111 H11Z 109.7 . .
H11W C111 H11Z 108.2 . .
N69 C110 C111 110.3(10) . .
N69 C110 H11T 109.6 . .
C111 C110 H11T 109.6 . .
N69 C110 H11U 109.6 . .
C111 C110 H11U 109.6 . .
H11T C110 H11U 108.1 . .
N71 C113 H11Q 109.5 . .
N71 C113 H11R 109.5 . .
H11Q C113 H11R 109.5 . .
N71 C113 H11S 109.5 . .
H11Q C113 H11S 109.5 . .
H11R C113 H11S 109.5 . .
N69 C109 C108 110.0(9) . .
N69 C109 H10W 109.7 . .
C108 C109 H10W 109.7 . .
N69 C109 H10Z 109.7 . .
C108 C109 H10Z 109.7 . .
H10W C109 H10Z 108.2 . .
C109 C108 N68 110.1(11) . .
C109 C108 H10O 109.6 . .
N68 C108 H10O 109.6 . .
C109 C108 H10Q 109.6 . .
N68 C108 H10Q 109.6 . .
H10O C108 H10Q 108.1 . .
N49 C52 C53 110.9(14) . .
N49 C52 H52A 109.5 . .
C53 C52 H52A 109.5 . .
N49 C52 H52B 109.5 . .
C53 C52 H52B 109.5 . .
H52A C52 H52B 108 . .
N51 C53 C52 112.2(12) . .
N51 C53 H53A 109.2 . .
C52 C53 H53A 109.2 . .
N51 C53 H53B 109.2 . .
C52 C53 H53B 109.2 . .
H53A C53 H53B 107.9 . .
N49 C49 H49A 109.5 . .
N49 C49 H49B 109.5 . .
H49A C49 H49B 109.5 . .
N49 C49 H49C 109.5 . .
H49A C49 H49C 109.5 . .
H49B C49 H49C 109.5 . .
N51 C51 H51A 109.5 . .
N51 C51 H51B 109.5 . .
H51A C51 H51B 109.5 . .
N51 C51 H51C 109.5 . .
H51A C51 H51C 109.5 . .
H51B C51 H51C 109.5 . .
C55 C54 N51 112.8(12) . .
C55 C54 H54A 109 . .
N51 C54 H54A 109 . .
C55 C54 H54B 109 . .
N51 C54 H54B 109 . .
H54A C54 H54B 107.8 . .
N50 C55 C54 106.7(12) . .
N50 C55 H55A 110.4 . .
C54 C55 H55A 110.4 . .
N50 C55 H55B 110.4 . .
C54 C55 H55B 110.4 . .
H55A C55 H55B 108.6 . .
N50 C50 H50A 109.5 . .
N50 C50 H50B 109.5 . .
H50A C50 H50B 109.5 . .
N50 C50 H50C 109.5 . .
H50A C50 H50C 109.5 . .
H50B C50 H50C 109.5 . .
C57 C56 N50 112.3(15) . .
C57 C56 H56A 109.2 . .
N50 C56 H56A 109.2 . .
C57 C56 H56B 109.2 . .
N50 C56 H56B 109.2 . .
H56A C56 H56B 107.9 . .
C56 C57 N49 113.0(13) . .
C56 C57 H57A 109 . .
N49 C57 H57A 109 . .
C56 C57 H57B 109 . .
N49 C57 H57B 109 . .
H57A C57 H57B 107.8 . .
N52 C58 H58A 109.5 . .
N52 C58 H58B 109.5 . .
H58A C58 H58B 109.5 . .
N52 C58 H58C 109.5 . .
H58A C58 H58C 109.5 . .
H58B C58 H58C 109.5 . .
C65 C66 N52 111.5(12) . .
C65 C66 H66A 109.3 . .
N52 C66 H66A 109.3 . .
C65 C66 H66B 109.3 . .
N52 C66 H66B 109.3 . .
H66A C66 H66B 108 . .
C66 C65 N54 111.3(13) . .
C66 C65 H65A 109.4 . .
N54 C65 H65A 109.4 . .
C66 C65 H65B 109.4 . .
N54 C65 H65B 109.4 . .
H65A C65 H65B 108 . .
N54 C60 H60A 109.5 . .
N54 C60 H60B 109.5 . .
H60A C60 H60B 109.5 . .
N54 C60 H60C 109.5 . .
H60A C60 H60C 109.5 . .
H60B C60 H60C 109.5 . .
C63 C64 N54 109.6(10) . .
C63 C64 H64A 109.8 . .
N54 C64 H64A 109.8 . .
C63 C64 H64B 109.8 . .
N54 C64 H64B 109.8 . .
H64A C64 H64B 108.2 . .
C64 C63 N53 111.0(11) . .
C64 C63 H63A 109.4 . .
N53 C63 H63A 109.4 . .
C64 C63 H63B 109.4 . .
N53 C63 H63B 109.4 . .
H63A C63 H63B 108 . .
N53 C59 H59A 109.5 . .
N53 C59 H59B 109.5 . .
H59A C59 H59B 109.5 . .
N53 C59 H59C 109.5 . .
H59A C59 H59C 109.5 . .
H59B C59 H59C 109.5 . .
N53 C62 C61 110.1(11) . .
N53 C62 H62A 109.6 . .
C61 C62 H62A 109.6 . .
N53 C62 H62B 109.6 . .
C61 C62 H62B 109.6 . .
H62A C62 H62B 108.2 . .
N52 C61 C62 111.3(14) . .
N52 C61 H61A 109.4 . .
C62 C61 H61A 109.4 . .
N52 C61 H61B 109.4 . .
C62 C61 H61B 109.4 . .
H61A C61 H61B 108 . .
N60 C78 H78A 109.5 . .
N60 C78 H78B 109.5 . .
H78A C78 H78B 109.5 . .
N60 C78 H78C 109.5 . .
H78A C78 H78C 109.5 . .
H78B C78 H78C 109.5 . .
N60 C82 C81 107.2(11) . .
N60 C82 H82A 110.3 . .
C81 C82 H82A 110.3 . .
N60 C82 H82B 110.3 . .
C81 C82 H82B 110.3 . .
H82A C82 H82B 108.5 . .
N59 C81 C82 109.5(10) . .
N59 C81 H81A 109.8 . .
C82 C81 H81A 109.8 . .
N59 C81 H81B 109.8 . .
C82 C81 H81B 109.8 . .
H81A C81 H81B 108.2 . .
N59 C77 H77A 109.5 . .
N59 C77 H77B 109.5 . .
H77A C77 H77B 109.5 . .
N59 C77 H77C 109.5 . .
H77A C77 H77C 109.5 . .
H77B C77 H77C 109.5 . .
N59 C80 C79 110.5(10) . .
N59 C80 H80A 109.6 . .
C79 C80 H80A 109.6 . .
N59 C80 H80B 109.6 . .
C79 C80 H80B 109.6 . .
H80A C80 H80B 108.1 . .
N58 C79 C80 107.8(10) . .
N58 C79 H79A 110.1 . .
C80 C79 H79A 110.1 . .
N58 C79 H79B 110.1 . .
C80 C79 H79B 110.1 . .
H79A C79 H79B 108.5 . .
N58 C76 H76A 109.5 . .
N58 C76 H76B 109.5 . .
H76A C76 H76B 109.5 . .
N58 C76 H76C 109.5 . .
H76A C76 H76C 109.5 . .
H76B C76 H76C 109.5 . .
C83 C84 N58 109.1(11) . .
C83 C84 H84A 109.9 . .
N58 C84 H84A 109.9 . .
C83 C84 H84B 109.9 . .
N58 C84 H84B 109.9 . .
H84A C84 H84B 108.3 . .
C84 C83 N60 111.4(9) . .
C84 C83 H83A 109.3 . .
N60 C83 H83A 109.3 . .
C84 C83 H83B 109.3 . .
N60 C83 H83B 109.3 . .
H83A C83 H83B 108 . .
N66 C96 H96A 109.5 . .
N66 C96 H96B 109.5 . .
H96A C96 H96B 109.5 . .
N66 C96 H96C 109.5 . .
H96A C96 H96C 109.5 . .
H96B C96 H96C 109.5 . .
C99 C100 N66 115.6(13) . .
C99 C100 H10N 108.4 . .
N66 C100 H10N 108.4 . .
C99 C100 H10P 108.4 . .
N66 C100 H10P 108.4 . .
H10N C100 H10P 107.4 . .
C100 C99 N65 118.4(13) . .
C100 C99 H99A 107.7 . .
N65 C99 H99A 107.7 . .
C100 C99 H99B 107.7 . .
N65 C99 H99B 107.7 . .
H99A C99 H99B 107.1 . .
N65 C95 H95A 109.5 . .
N65 C95 H95B 109.5 . .
H95A C95 H95B 109.5 . .
N65 C95 H95C 109.5 . .
H95A C95 H95C 109.5 . .
H95B C95 H95C 109.5 . .
C97 C98 N65 115.3(13) . .
C97 C98 H98A 108.4 . .
N65 C98 H98A 108.4 . .
C97 C98 H98B 108.4 . .
N65 C98 H98B 108.4 . .
H98A C98 H98B 107.5 . .
C98 C97 N64 116.6(16) . .
C98 C97 H97A 108.1 . .
N64 C97 H97A 108.1 . .
C98 C97 H97B 108.1 . .
N64 C97 H97B 108.1 . .
H97A C97 H97B 107.3 . .
N64 C94 H94A 109.5 . .
N64 C94 H94B 109.5 . .
H94A C94 H94B 109.5 . .
N64 C94 H94C 109.5 . .
H94A C94 H94C 109.5 . .
H94B C94 H94C 109.5 . .
C101 C102 N64 115.6(16) . .
C101 C102 H10R 108.4 . .
N64 C102 H10R 108.4 . .
C101 C102 H10S 108.4 . .
N64 C102 H10S 108.4 . .
H10R C102 H10S 107.5 . .
C102 C101 N66 118.6(13) . .
C102 C101 H10T 107.7 . .
N66 C101 H10T 107.7 . .
C102 C101 H10U 107.7 . .
N66 C101 H10U 107.7 . .
H10T C101 H10U 107.1 . .
C93 C92 N63 118.1(17) . .
C93 C92 H92A 107.8 . .
N63 C92 H92A 107.8 . .
C93 C92 H92B 107.8 . .
N63 C92 H92B 107.8 . .
H92A C92 H92B 107.1 . .
C92 C93 N61 120.2(18) . .
C92 C93 H93A 107.3 . .
N61 C93 H93A 107.3 . .
C92 C93 H93B 107.3 . .
N61 C93 H93B 107.3 . .
H93A C93 H93B 106.9 . .
N61 C85 H85A 109.5 . .
N61 C85 H85B 109.5 . .
H85A C85 H85B 109.5 . .
N61 C85 H85C 109.5 . .
H85A C85 H85C 109.5 . .
H85B C85 H85C 109.5 . .
C89 C88 N61 119.7(17) . .
C89 C88 H88A 107.4 . .
N61 C88 H88A 107.4 . .
C89 C88 H88B 107.4 . .
N61 C88 H88B 107.4 . .
H88A C88 H88B 106.9 . .
C88 C89 N62 116.3(15) . .
C88 C89 H89A 108.2 . .
N62 C89 H89A 108.2 . .
C88 C89 H89B 108.2 . .
N62 C89 H89B 108.2 . .
H89A C89 H89B 107.4 . .
C91 C90 N62 120.5(17) . .
C91 C90 H90A 107.2 . .
N62 C90 H90A 107.2 . .
C91 C90 H90B 107.2 . .
N62 C90 H90B 107.2 . .
H90A C90 H90B 106.8 . .
C90 C91 N63 117.0(17) . .
C90 C91 H91A 108.1 . .
N63 C91 H91A 108.1 . .
C90 C91 H91B 108.1 . .
N63 C91 H91B 108.1 . .
H91A C91 H91B 107.3 . .
N63 C87 H87A 109.5 . .
N63 C87 H87B 109.5 . .
H87A C87 H87B 109.5 . .
N63 C87 H87C 109.5 . .
H87A C87 H87C 109.5 . .
H87B C87 H87C 109.5 . .
N62 C86 H86A 109.5 . .
N62 C86 H86B 109.5 . .
H86A C86 H86B 109.5 . .
N62 C86 H86C 109.5 . .
H86A C86 H86C 109.5 . .
H86B C86 H86C 109.5 . .
N57 C69 H69A 109.5 . .
N57 C69 H69B 109.5 . .
H69A C69 H69B 109.5 . .
N57 C69 H69C 109.5 . .
H69A C69 H69C 109.5 . .
H69B C69 H69C 109.5 . .
N55 C67 H67A 109.5 . .
N55 C67 H67B 109.5 . .
H67A C67 H67B 109.5 . .
N55 C67 H67C 109.5 . .
H67A C67 H67C 109.5 . .
H67B C67 H67C 109.5 . .
C75 C74 N57 120.2(15) . .
C75 C74 H74A 107.3 . .
N57 C74 H74A 107.3 . .
C75 C74 H74B 107.3 . .
N57 C74 H74B 107.3 . .
H74A C74 H74B 106.9 . .
C74 C75 N55 116.8(14) . .
C74 C75 H75A 108.1 . .
N55 C75 H75A 108.1 . .
C74 C75 H75B 108.1 . .
N55 C75 H75B 108.1 . .
H75A C75 H75B 107.3 . .
C72 C73 N57 119.4(16) . .
C72 C73 H73A 107.5 . .
N57 C73 H73A 107.5 . .
C72 C73 H73B 107.5 . .
N57 C73 H73B 107.5 . .
H73A C73 H73B 107 . .
C73 C72 N56 118.6(16) . .
C73 C72 H72A 107.7 . .
N56 C72 H72A 107.7 . .
C73 C72 H72B 107.7 . .
N56 C72 H72B 107.7 . .
H72A C72 H72B 107.1 . .
C70 C71 N56 118.1(14) . .
C70 C71 H71A 107.8 . .
N56 C71 H71A 107.8 . .
C70 C71 H71B 107.8 . .
N56 C71 H71B 107.8 . .
H71A C71 H71B 107.1 . .
C71 C70 N55 118.8(14) . .
C71 C70 H70A 107.6 . .
N55 C70 H70A 107.6 . .
C71 C70 H70B 107.6 . .
N55 C70 H70B 107.6 . .
H70A C70 H70B 107 . .
N56 C68 H68A 109.5 . .
N56 C68 H68B 109.5 . .
H68A C68 H68B 109.5 . .
N56 C68 H68C 109.5 . .
H68A C68 H68C 109.5 . .
H68B C68 H68C 109.5 . .
N16 C16 W2 179.6(14) . .
C145 O145 O144 86(4) . .
C142 O142 C141 91(3) . .
O137 C137 O136 51(3) . .
O136 O137 C137 69(3) . .
O136 O137 C136 53(3) . .
C137 O137 C136 121(4) . .
C125 O125 C126 107(4) . .
O126 C126 O125 151(4) . .
O141 C141 O142 133(5) . .
C144 O144 O145 134(8) . .
C144 O144 C143 42(6) . .
O145 O144 C143 150(7) . .
C143 C144 O144 74(7) . .
C144 C143 O143 153(10) . .
C144 C143 O144 64(4) . .
O143 C143 O144 141(9) . .
C139 C138 O139 87(7) . .
C139 C138 O138 156(10) . .
O139 C138 O138 101(9) . .
C138 C139 O139 50(7) . .
C138 O139 C139 43(3) . .
O137 O136 C136 84(4) . .
O137 O136 C137 60(3) . .
C136 O136 C137 143(5) . .
O136 C136 O137 43(2) . .

loop_
_geom_bond_atom_site_label_1
_geom_bond_atom_site_label_2
_geom_bond_distance
_geom_bond_site_symmetry_2
W1 C1 2.125(9) .
W1 C3 2.141(10) .
W1 C6 2.154(14) .
W1 C8 2.153(11) .
W1 C4 2.169(11) .
W1 C5 2.171(11) .
W1 C2 2.175(12) .
W1 C7 2.180(14) .
W6 C41 2.144(10) .
W6 C45 2.153(12) .
W6 C47 2.158(13) .
W6 C48 2.161(11) .
W6 C44 2.161(9) .
W6 C42 2.170(12) .
W6 C43 2.175(10) .
W6 C46 2.190(11) .
W5 C33 2.138(10) .
W5 C35 2.161(10) .
W5 C38 2.164(10) .
W5 C39 2.169(13) .
W5 C37 2.168(11) .
W5 C34 2.178(11) .
W5 C36 2.179(11) .
W5 C40 2.183(12) .
W4 C25 2.128(9) .
W4 C28 2.157(9) .
W4 C29 2.164(12) .
W4 C27 2.170(11) .
W4 C26 2.173(10) .
W4 C31 2.175(12) .
W4 C32 2.175(10) .
W4 C30 2.179(12) .
W2 C11 2.124(12) .
W2 C9 2.126(10) .
W2 C14 2.148(14) .
W2 C15 2.150(11) .
W2 C16 2.162(12) .
W2 C10 2.181(11) .
W2 C13 2.183(12) .
W2 C12 2.199(10) .
W3 C17 2.128(9) .
W3 C20 2.145(12) .
W3 C22 2.159(16) .
W3 C21 2.164(11) .
W3 C19 2.167(12) .
W3 C24 2.168(11) .
W3 C23 2.167(12) .
W3 C18 2.197(12) .
Fe6 N33 1.884(8) .
Fe6 N33 1.884(8) 2_675
Fe6 N41 1.896(7) .
Fe6 N41 1.896(7) 2_675
Fe6 N25 1.902(7) .
Fe6 N25 1.902(7) 2_675
Fe1 N9 1.892(8) .
Fe1 N9 1.892(8) 2_766
Fe1 N1 1.892(8) 2_766
Fe1 N1 1.892(8) .
Fe1 N17 1.895(7) .
Fe1 N17 1.895(7) 2_766
Fe9 N26 1.940(8) .
Fe9 N37 1.942(9) 2_675
Fe9 N43 1.952(8) .
Fe9 N67 2.027(9) .
Fe9 N68 2.036(9) .
Fe9 N69 2.039(8) .
Fe10 N44 1.922(8) .
Fe10 N31 1.926(9) 2_675
Fe10 N36 1.940(8) .
Fe10 N72 2.026(8) .
Fe10 N70 2.033(10) .
Fe10 N71 2.047(9) .
Fe3 N11 1.935(11) .
Fe3 N4 1.937(9) .
Fe3 N21 1.940(10) 2_766
Fe3 N52 2.020(10) .
Fe3 N54 2.029(11) .
Fe3 N53 2.034(9) .
Fe4 N5 1.932(9) 2_766
Fe4 N19 1.942(9) .
Fe4 N12 1.966(9) .
Fe4 N56 2.038(10) .
Fe4 N55 2.045(10) .
Fe4 N57 2.061(10) .
Fe7 N42 1.938(11) .
Fe7 N35 1.950(9) .
Fe7 N27 1.963(10) .
Fe7 N61 2.042(11) .
Fe7 N62 2.046(10) .
Fe7 N63 2.049(11) .
Fe8 N28 1.915(9) .
Fe8 N45 1.939(10) 2_675
Fe8 N34 1.940(8) .
Fe8 N65 2.045(9) .
Fe8 N64 2.047(10) .
Fe8 N66 2.048(9) .
Fe5 N3 1.927(8) .
Fe5 N15 1.938(8) 2_766
Fe5 N18 1.973(10) .
Fe5 N58 2.029(10) .
Fe5 N60 2.032(9) .
Fe5 N59 2.042(10) .
Fe2 N20 1.915(10) .
Fe2 N10 1.951(9) .
Fe2 N2 1.962(10) .
Fe2 N50 2.031(10) .
Fe2 N49 2.050(10) .
Fe2 N51 2.057(9) .
N23 C23 1.143(16) .
N24 C24 1.160(15) .
N22 C22 1.16(2) .
N19 C19 1.159(14) .
N17 C17 1.150(12) .
N20 C20 1.181(14) .
N18 C18 1.129(14) .
N12 C12 1.139(13) .
N14 C14 1.163(16) .
N10 C10 1.145(13) .
N11 C11 1.142(14) .
N13 C13 1.133(15) .
N5 C5 1.157(14) .
N5 Fe4 1.932(9) 2_766
N21 C21 1.133(13) .
N21 Fe3 1.940(10) 2_766
N3 C3 1.163(12) .
N8 C8 1.166(14) .
N7 C7 1.133(17) .
N6 C6 1.157(19) .
N4 C4 1.146(13) .
N1 C1 1.152(11) .
N2 C2 1.132(14) .
N15 C15 1.175(13) .
N15 Fe5 1.938(8) 2_766
N9 C9 1.150(12) .
N47 C47 1.177(16) .
N46 C46 1.142(14) .
N48 C48 1.138(14) .
N45 C45 1.163(14) .
N45 Fe8 1.939(10) 2_675
N44 C44 1.165(12) .
N41 C41 1.129(12) .
N42 C42 1.152(14) .
N43 C43 1.151(12) .
N36 C36 1.155(13) .
N39 C39 1.156(15) .
N38 C38 1.161(14) .
N40 C40 1.143(15) .
N34 C34 1.127(13) .
N35 C35 1.148(13) .
N29 C29 1.148(15) .
N30 C30 1.138(15) .
N32 C32 1.143(13) .
N28 C28 1.156(12) .
N25 C25 1.125(11) .
N26 C26 1.140(12) .
N27 C27 1.155(13) .
N33 C33 1.146(12) .
N31 C31 1.158(13) .
N31 Fe10 1.926(9) 2_675
N70 C115 1.453(16) .
N70 C112 1.482(16) .
N70 C120 1.529(18) .
N71 C113 1.476(14) .
N71 C117 1.477(14) .
N71 C116 1.512(18) .
N72 C119 1.453(16) .
N72 C114 1.467(14) .
N72 C118 1.495(14) .
N37 C37 1.159(13) .
N37 Fe9 1.942(9) 2_675
N69 C105 1.459(13) .
N69 C110 1.474(15) .
N69 C109 1.484(13) .
N68 C104 1.469(16) .
N68 C107 1.485(15) .
N68 C108 1.496(15) .
N67 C103 1.495(16) .
N67 C106 1.496(17) .
N67 C111 1.504(14) .
N50 C55 1.482(16) .
N50 C56 1.506(19) .
N50 C50 1.511(18) .
N49 C49 1.448(16) .
N49 C57 1.470(17) .
N49 C52 1.473(18) .
N51 C53 1.440(18) .
N51 C51 1.480(16) .
N51 C54 1.512(19) .
N53 C59 1.468(16) .
N53 C62 1.476(17) .
N53 C63 1.509(19) .
N52 C61 1.488(17) .
N52 C66 1.490(18) .
N52 C58 1.494(16) .
N54 C60 1.44(2) .
N54 C65 1.478(19) .
N54 C64 1.505(15) .
N58 C76 1.487(16) .
N58 C79 1.502(16) .
N58 C84 1.505(15) .
N59 C77 1.470(16) .
N59 C80 1.485(15) .
N59 C81 1.510(14) .
N60 C78 1.469(15) .
N60 C82 1.497(17) .
N60 C83 1.502(15) .
N64 C97 1.420(16) .
N64 C94 1.465(17) .
N64 C102 1.511(18) .
N65 C99 1.47(2) .
N65 C95 1.472(15) .
N65 C98 1.51(2) .
N66 C101 1.444(19) .
N66 C100 1.482(16) .
N66 C96 1.489(15) .
N62 C89 1.41(2) .
N62 C90 1.43(2) .
N62 C86 1.479(16) .
N61 C85 1.463(19) .
N61 C93 1.47(2) .
N61 C88 1.48(2) .
N63 C87 1.433(19) .
N63 C91 1.47(2) .
N63 C92 1.51(2) .
N56 C72 1.39(2) .
N56 C71 1.486(19) .
N56 C68 1.490(17) .
N57 C74 1.40(2) .
N57 C73 1.43(2) .
N57 C69 1.464(16) .
N55 C75 1.431(18) .
N55 C67 1.454(16) .
N55 C70 1.463(18) .
C114 H11A 0.98 .
C114 H11B 0.98 .
C114 H11C 0.98 .
C119 C120 1.43(2) .
C119 H11D 0.99 .
C119 H11E 0.99 .
C120 H12A 0.99 .
C120 H12B 0.99 .
C118 C117 1.444(18) .
C118 H11F 0.99 .
C118 H11G 0.99 .
C117 H11H 0.99 .
C117 H11I 0.99 .
C115 C116 1.48(2) .
C115 H11J 0.99 .
C115 H11K 0.99 .
C116 H11L 0.99 .
C116 H11M 0.99 .
C112 H11N 0.98 .
C112 H11O 0.98 .
C112 H11P 0.98 .
C105 H10A 0.98 .
C105 H10B 0.98 .
C105 H10C 0.98 .
C103 H10D 0.98 .
C103 H10E 0.98 .
C103 H10F 0.98 .
C106 C107 1.47(2) .
C106 H10G 0.99 .
C106 H10H 0.99 .
C107 H10I 0.99 .
C107 H10J 0.99 .
C104 H10K 0.98 .
C104 H10L 0.98 .
C104 H10M 0.98 .
C111 C110 1.481(17) .
C111 H11W 0.99 .
C111 H11Z 0.99 .
C110 H11T 0.99 .
C110 H11U 0.99 .
C113 H11Q 0.98 .
C113 H11R 0.98 .
C113 H11S 0.98 .
C109 C108 1.491(17) .
C109 H10W 0.99 .
C109 H10Z 0.99 .
C108 H10O 0.99 .
C108 H10Q 0.99 .
C52 C53 1.51(2) .
C52 H52A 0.99 .
C52 H52B 0.99 .
C53 H53A 0.99 .
C53 H53B 0.99 .
C49 H49A 0.98 .
C49 H49B 0.98 .
C49 H49C 0.98 .
C51 H51A 0.98 .
C51 H51B 0.98 .
C51 H51C 0.98 .
C54 C55 1.50(2) .
C54 H54A 0.99 .
C54 H54B 0.99 .
C55 H55A 0.99 .
C55 H55B 0.99 .
C50 H50A 0.98 .
C50 H50B 0.98 .
C50 H50C 0.98 .
C56 C57 1.41(2) .
C56 H56A 0.99 .
C56 H56B 0.99 .
C57 H57A 0.99 .
C57 H57B 0.99 .
C58 H58A 0.98 .
C58 H58B 0.98 .
C58 H58C 0.98 .
C66 C65 1.44(2) .
C66 H66A 0.99 .
C66 H66B 0.99 .
C65 H65A 0.99 .
C65 H65B 0.99 .
C60 H60A 0.98 .
C60 H60B 0.98 .
C60 H60C 0.98 .
C64 C63 1.48(2) .
C64 H64A 0.99 .
C64 H64B 0.99 .
C63 H63A 0.99 .
C63 H63B 0.99 .
C59 H59A 0.98 .
C59 H59B 0.98 .
C59 H59C 0.98 .
C62 C61 1.49(2) .
C62 H62A 0.99 .
C62 H62B 0.99 .
C61 H61A 0.99 .
C61 H61B 0.99 .
C78 H78A 0.98 .
C78 H78B 0.98 .
C78 H78C 0.98 .
C82 C81 1.530(18) .
C82 H82A 0.99 .
C82 H82B 0.99 .
C81 H81A 0.99 .
C81 H81B 0.99 .
C77 H77A 0.98 .
C77 H77B 0.98 .
C77 H77C 0.98 .
C80 C79 1.507(19) .
C80 H80A 0.99 .
C80 H80B 0.99 .
C79 H79A 0.99 .
C79 H79B 0.99 .
C76 H76A 0.98 .
C76 H76B 0.98 .
C76 H76C 0.98 .
C84 C83 1.50(2) .
C84 H84A 0.99 .
C84 H84B 0.99 .
C83 H83A 0.99 .
C83 H83B 0.99 .
C96 H96A 0.98 .
C96 H96B 0.98 .
C96 H96C 0.98 .
C100 C99 1.39(2) .
C100 H10N 0.99 .
C100 H10P 0.99 .
C99 H99A 0.99 .
C99 H99B 0.99 .
C95 H95A 0.98 .
C95 H95B 0.98 .
C95 H95C 0.98 .
C98 C97 1.37(3) .
C98 H98A 0.99 .
C98 H98B 0.99 .
C97 H97A 0.99 .
C97 H97B 0.99 .
C94 H94A 0.98 .
C94 H94B 0.98 .
C94 H94C 0.98 .
C102 C101 1.36(2) .
C102 H10R 0.99 .
C102 H10S 0.99 .
C101 H10T 0.99 .
C101 H10U 0.99 .
C92 C93 1.31(3) .
C92 H92A 0.99 .
C92 H92B 0.99 .
C93 H93A 0.99 .
C93 H93B 0.99 .
C85 H85A 0.98 .
C85 H85B 0.98 .
C85 H85C 0.98 .
C88 C89 1.36(3) .
C88 H88A 0.99 .
C88 H88B 0.99 .
C89 H89A 0.99 .
C89 H89B 0.99 .
C90 C91 1.34(3) .
C90 H90A 0.99 .
C90 H90B 0.99 .
C91 H91A 0.99 .
C91 H91B 0.99 .
C87 H87A 0.98 .
C87 H87B 0.98 .
C87 H87C 0.98 .
C86 H86A 0.98 .
C86 H86B 0.98 .
C86 H86C 0.98 .
C69 H69A 0.98 .
C69 H69B 0.98 .
C69 H69C 0.98 .
C67 H67A 0.98 .
C67 H67B 0.98 .
C67 H67C 0.98 .
C74 C75 1.39(2) .
C74 H74A 0.99 .
C74 H74B 0.99 .
C75 H75A 0.99 .
C75 H75B 0.99 .
C73 C72 1.37(3) .
C73 H73A 0.99 .
C73 H73B 0.99 .
C72 H72A 0.99 .
C72 H72B 0.99 .
C71 C70 1.35(2) .
C71 H71A 0.99 .
C71 H71B 0.99 .
C70 H70A 0.99 .
C70 H70B 0.99 .
C68 H68A 0.98 .
C68 H68B 0.98 .
C68 H68C 0.98 .
N16 C16 1.153(15) .
O126 C126 1.26(4) .
O133 C133 1.57(4) .
O140 C140 1.41(3) .
O141 C141 1.32(4) .
O128 C128 1.25(4) .
O129 C129 1.29(4) .
O121 C121 1.52(4) .
O134 C134 1.29(4) .
O132 C132 1.52(4) .
O130 C130 1.62(3) .
O145 C145 1.32(3) .
O145 O144 1.55(4) .
O124 C124 1.40(4) .
O142 C142 1.49(5) .
O142 C141 1.61(6) .
C137 O137 1.42(4) .
C137 O136 1.54(7) .
O123 C123 1.48(5) .
O137 O136 1.27(5) .
O137 C136 1.85(7) .
O125 C125 1.59(4) .
O125 C126 1.62(5) .
O135 C135 1.54(5) .
O131 C131 1.55(4) .
O122 C122 1.34(3) .
O127 C127 1.36(5) .
O144 C144 1.450(10) .
O144 C143 1.55(10) .
C144 C143 1.08(13) .
O143 C143 1.45(2) .
C138 C139 1.00(4) .
C138 O139 1.12(12) .
C138 O138 1.43(5) .
C139 O139 1.46(5) .
O136 C136 1.48(4) .

loop_
_geom_torsion_atom_site_label_1
_geom_torsion_atom_site_label_2
_geom_torsion_atom_site_label_3
_geom_torsion_atom_site_label_4
_geom_torsion
C114 N72 C119 C120 111.6(14)
C118 N72 C119 C120 -131.3(13)
Fe10 N72 C119 C120 -13.6(15)
N72 C119 C120 N70 38.8(18)
C115 N70 C120 C119 76.3(15)
C112 N70 C120 C119 -165.6(12)
Fe10 N70 C120 C119 -43.7(14)
C119 N72 C118 C117 78.2(14)
C114 N72 C118 C117 -163.1(12)
Fe10 N72 C118 C117 -42.4(13)
N72 C118 C117 N71 38.2(19)
C113 N71 C117 C118 110.6(14)
C116 N71 C117 C118 -128.9(14)
Fe10 N71 C117 C118 -14.0(17)
C112 N70 C115 C116 108.8(15)
C120 N70 C115 C116 -134.7(15)
Fe10 N70 C115 C116 -19.8(18)
N70 C115 C116 N71 44.3(19)
C113 N71 C116 C115 -166.2(12)
C117 N71 C116 C115 71.6(16)
Fe10 N71 C116 C115 -46.0(14)
C103 N67 C106 C107 168.9(10)
C111 N67 C106 C107 -71.4(13)
Fe9 N67 C106 C107 47.1(11)
N67 C106 C107 N68 -45.6(14)
C104 N68 C107 C106 -105.4(12)
C108 N68 C107 C106 134.7(11)
Fe9 N68 C107 C106 20.9(12)
C103 N67 C111 C110 -104.6(12)
C106 N67 C111 C110 134.9(12)
Fe9 N67 C111 C110 19.6(14)
C105 N69 C110 C111 169.9(10)
C109 N69 C110 C111 -70.0(12)
Fe9 N69 C110 C111 48.5(11)
N67 C111 C110 N69 -45.9(15)
C105 N69 C109 C108 -104.5(11)
C110 N69 C109 C108 135.6(10)
Fe9 N69 C109 C108 20.1(12)
N69 C109 C108 N68 -47.0(13)
C104 N68 C108 C109 170.9(9)
C107 N68 C108 C109 -69.0(13)
Fe9 N68 C108 C109 49.1(10)
C49 N49 C52 C53 164.9(13)
C57 N49 C52 C53 -74.9(16)
Fe2 N49 C52 C53 43.3(15)
C51 N51 C53 C52 -107.2(16)
C54 N51 C53 C52 130.7(15)
Fe2 N51 C53 C52 17.5(19)
N49 C52 C53 N51 -42(2)
C53 N51 C54 C55 -69.3(17)
C51 N51 C54 C55 167.7(12)
Fe2 N51 C54 C55 48.8(14)
C56 N50 C55 C54 133.5(15)
C50 N50 C55 C54 -108.8(15)
Fe2 N50 C55 C54 17.8(17)
N51 C54 C55 N50 -45.0(19)
C55 N50 C56 C57 -76.1(16)
C50 N50 C56 C57 165.9(12)
Fe2 N50 C56 C57 45.8(14)
N50 C56 C57 N49 -41.6(18)
C49 N49 C57 C56 -111.1(15)
C52 N49 C57 C56 131.1(15)
Fe2 N49 C57 C56 15.2(16)
C61 N52 C66 C65 -133.8(13)
C58 N52 C66 C65 107.9(14)
Fe3 N52 C66 C65 -18.6(14)
N52 C66 C65 N54 44.0(17)
C60 N54 C65 C66 -168.6(12)
C64 N54 C65 C66 72.0(16)
Fe3 N54 C65 C66 -46.0(13)
C60 N54 C64 C63 106.1(15)
C65 N54 C64 C63 -134.2(15)
Fe3 N54 C64 C63 -19.7(16)
N54 C64 C63 N53 45.6(17)
C59 N53 C63 C64 -169.2(11)
C62 N53 C63 C64 71.0(14)
Fe3 N53 C63 C64 -47.7(12)
C59 N53 C62 C61 109.4(14)
C63 N53 C62 C61 -132.4(14)
Fe3 N53 C62 C61 -18.2(17)
C66 N52 C61 C62 72.6(15)
C58 N52 C61 C62 -167.1(12)
Fe3 N52 C61 C62 -45.1(13)
N53 C62 C61 N52 42.6(18)
C78 N60 C82 C81 171.6(9)
C83 N60 C82 C81 -69.8(12)
Fe5 N60 C82 C81 50.1(10)
C77 N59 C81 C82 -104.0(13)
C80 N59 C81 C82 136.8(12)
Fe5 N59 C81 C82 22.4(14)
N60 C82 C81 N59 -48.1(14)
C77 N59 C80 C79 170.8(11)
C81 N59 C80 C79 -68.7(14)
Fe5 N59 C80 C79 49.3(11)
C76 N58 C79 C80 -105.3(12)
C84 N58 C79 C80 137.3(11)
Fe5 N58 C79 C80 21.6(12)
N59 C80 C79 N58 -47.7(14)
C76 N58 C84 C83 169.3(10)
C79 N58 C84 C83 -72.5(12)
Fe5 N58 C84 C83 46.9(11)
N58 C84 C83 N60 -43.5(14)
C78 N60 C83 C84 -106.9(12)
C82 N60 C83 C84 135.5(11)
Fe5 N60 C83 C84 17.8(13)
C101 N66 C100 C99 -89(2)
C96 N66 C100 C99 150(2)
Fe8 N66 C100 C99 28(2)
N66 C100 C99 N65 -20(4)
C95 N65 C99 C100 -125(2)
C98 N65 C99 C100 115(3)
Fe8 N65 C99 C100 0(3)
C99 N65 C98 C97 -83(2)
C95 N65 C98 C97 156.3(18)
Fe8 N65 C98 C97 34(2)
N65 C98 C97 N64 -29(3)
C94 N64 C97 C98 -118.7(19)
C102 N64 C97 C98 123(2)
Fe8 N64 C97 C98 7(2)
C97 N64 C102 C101 -86(2)
C94 N64 C102 C101 153(2)
Fe8 N64 C102 C101 32(2)
N64 C102 C101 N66 -23(3)
C100 N66 C101 C102 118(2)
C96 N66 C101 C102 -123(2)
Fe8 N66 C101 C102 1(2)
C87 N63 C92 C93 -140(3)
C91 N63 C92 C93 98(4)
Fe7 N63 C92 C93 -19(4)
N63 C92 C93 N61 4(5)
C85 N61 C93 C92 136(3)
C88 N61 C93 C92 -102(4)
Fe7 N61 C93 C92 13(4)
C85 N61 C88 C89 -137(2)
C93 N61 C88 C89 101(3)
Fe7 N61 C88 C89 -14(3)
N61 C88 C89 N62 -1(4)
C90 N62 C89 C88 -103(2)
C86 N62 C89 C88 140(2)
Fe7 N62 C89 C88 15(3)
C89 N62 C90 C91 106(3)
C86 N62 C90 C91 -136(2)
Fe7 N62 C90 C91 -14(3)
N62 C90 C91 N63 -2(4)
C87 N63 C91 C90 139(2)
C92 N63 C91 C90 -100(3)
Fe7 N63 C91 C90 17(3)
C73 N57 C74 C75 101(3)
C69 N57 C74 C75 -138(2)
Fe4 N57 C74 C75 -14(3)
N57 C74 C75 N55 0(4)
C67 N55 C75 C74 137(2)
C70 N55 C75 C74 -103(2)
Fe4 N55 C75 C74 15(3)
C74 N57 C73 C72 -102(3)
C69 N57 C73 C72 136(3)
Fe4 N57 C73 C72 14(3)
N57 C73 C72 N56 -1(5)
C71 N56 C72 C73 103(3)
C68 N56 C72 C73 -139(3)
Fe4 N56 C72 C73 -13(3)
C72 N56 C71 C70 -104(3)
C68 N56 C71 C70 136(3)
Fe4 N56 C71 C70 14(3)
N56 C71 C70 N55 4(4)
C75 N55 C70 C71 100(3)
C67 N55 C70 C71 -141(2)
Fe4 N55 C70 C71 -19(3)
O136 C137 O137 C136 10(5)
C125 O125 C126 O126 125(9)
C142 O142 C141 O141 -165(6)
C145 O145 O144 C144 115(11)
C145 O145 O144 C143 -178(13)
O145 O144 C144 C143 137(11)
O144 C144 C143 O143 16E1(3)
O145 O144 C143 C144 -99(16)
C144 O144 C143 O143 -16E1(2)
O145 O144 C143 O143 97(17)
O138 C138 C139 O139 -11E1(3)
O138 C138 O139 C139 158(13)
C137 O137 O136 C136 169(5)
C136 O137 O136 C137 -169(5)
O137 C137 O136 C136 -18(8)
C137 O136 C136 O137 16(7)
C137 O137 C136 O136 -12(6)
